data_4341636
loop_
_publ_author_name
'Artetxe, Be\~nat'
'Reinoso, Santiago'
'San Felices, Leire'
'Vitoria, Pablo'
'Pache, Aroa'
'Mart\'in-Caballero, Jagoba'
'Guti\'errez-Zorrilla, Juan M'

_publ_section_title
;
 Functionalization of krebs-type polyoxometalates with n,o-chelating
 ligands: a systematic study.
;
_journal_issue 1
_journal_name_full 'Inorganic chemistry'
_journal_page_first 241
_journal_page_last 252
_journal_paper_doi 10.1021/ic502232v
_journal_volume 54
_journal_year 2015
_chemical_formula_moiety 'C9 H74 Co2 K6 N3.60 Na6 O108 Sb2 W20'
_chemical_formula_sum 'C9 H74 Co2 K6 N3.6 Na6 O108 Sb2 W20'
_chemical_formula_weight 6372.02
_chemical_name_systematic
;
 ?
;
_space_group_IT_number 2
_symmetry_cell_setting triclinic
_symmetry_Int_Tables_number 2
_symmetry_space_group_name_Hall '-P 1'
_symmetry_space_group_name_H-M 'P -1'
_atom_sites_solution_hydrogens geom
_atom_sites_solution_primary direct
_atom_sites_solution_secondary difmap
_audit_creation_date 2014-01-27T04:08:09-00:00
_audit_creation_method 'WinGX routine CIF_UPDATE'
_cell_angle_alpha 73.220(2)
_cell_angle_beta 78.478(3)
_cell_angle_gamma 67.035(3)
_cell_formula_units_Z 1
_cell_length_a 12.2033(4)
_cell_length_b 15.0427(4)
_cell_length_c 15.8975(5)
_cell_measurement_reflns_used 13127
_cell_measurement_temperature 100(2)
_cell_measurement_theta_max 28.3005
_cell_measurement_theta_min 1.7697
_cell_volume 2560.02(15)
_computing_cell_refinement
;
        CrysAlisPro, Agilent Technologies,
        Version 1.171.35.21 (release 20-01-2012 CrysAlis171 .NET)
        (compiled Jan 23 2012,18:06:46)
;
_computing_data_collection
;
        CrysAlisPro, Agilent Technologies,
        Version 1.171.35.21 (release 20-01-2012 CrysAlis171 .NET)
        (compiled Jan 23 2012,18:06:46)
;
_computing_data_reduction
;
        CrysAlisPro, Agilent Technologies,
        Version 1.171.35.21 (release 20-01-2012 CrysAlis171 .NET)
        (compiled Jan 23 2012,18:06:46)
;
_computing_molecular_graphics 'Ortep-3 for Windows (Farrugia, 1997)'
_computing_publication_material 'WinGX publication routines (Farrugia, 1999)'
_computing_structure_refinement 'SHELXL-97 (Sheldrick, 2008)'
_computing_structure_solution 'OLEX 2 (Dolomanov, 2009)'
_diffrn_ambient_temperature 100(2)
_diffrn_detector 'CCD plate'
_diffrn_detector_area_resol_mean 16.2439
_diffrn_detector_type Eos
_diffrn_measured_fraction_theta_full 1
_diffrn_measured_fraction_theta_max 1
_diffrn_measurement_device '\k-geometry diffractometer'
_diffrn_measurement_device_type 'SuperNova, Single source at offset'
_diffrn_measurement_method '\w scans'
_diffrn_orient_matrix_UB_11 -0.0533986
_diffrn_orient_matrix_UB_12 -0.0091741
_diffrn_orient_matrix_UB_13 0.0022186
_diffrn_orient_matrix_UB_21 -0.0046748
_diffrn_orient_matrix_UB_22 0.023839
_diffrn_orient_matrix_UB_23 -0.0453647
_diffrn_orient_matrix_UB_31 0.0339262
_diffrn_orient_matrix_UB_32 -0.04606
_diffrn_orient_matrix_UB_33 -0.0114109
_diffrn_radiation_monochromator mirror
_diffrn_radiation_source 'SuperNova (Mo) X-ray Source'
_diffrn_radiation_type MoK\a
_diffrn_radiation_wavelength 0.71073
_diffrn_reflns_av_R_equivalents 0.0292
_diffrn_reflns_av_unetI/netI 0.0454
_diffrn_reflns_limit_h_max 15
_diffrn_reflns_limit_h_min -15
_diffrn_reflns_limit_k_max 18
_diffrn_reflns_limit_k_min -18
_diffrn_reflns_limit_l_max 19
_diffrn_reflns_limit_l_min -17
_diffrn_reflns_number 20315
_diffrn_reflns_theta_full 26
_diffrn_reflns_theta_max 26
_diffrn_reflns_theta_min 1.77
_exptl_absorpt_coefficient_mu 23.593
_exptl_absorpt_correction_T_max 1
_exptl_absorpt_correction_T_min 0.15812
_exptl_absorpt_correction_type multi-scan
_exptl_absorpt_process_details
;
        CrysAlisPro, Agilent Technologies,
        Version 1.171.35.21 (release 20-01-2012 CrysAlis171 .NET)
        (compiled Jan 23 2012,18:06:46)
        Empirical absorption correction using spherical harmonics,
 implemented in SCALE3 ABSPACK scaling algorithm.
;
_exptl_crystal_colour purple
_exptl_crystal_density_diffrn 4.133
_exptl_crystal_density_method 'not measured'
_exptl_crystal_description plate
_exptl_crystal_F_000 2833
_exptl_crystal_size_max 0.11
_exptl_crystal_size_mid 0.07
_exptl_crystal_size_min 0.03
_refine_diff_density_max 3.08
_refine_diff_density_min -2.705
_refine_diff_density_rms 0.324
_refine_ls_extinction_method none
_refine_ls_goodness_of_fit_ref 1.052
_refine_ls_hydrogen_treatment constr
_refine_ls_matrix_type full
_refine_ls_number_parameters 404
_refine_ls_number_reflns 10067
_refine_ls_number_restraints 0
_refine_ls_restrained_S_all 1.052
_refine_ls_R_factor_all 0.0405
_refine_ls_R_factor_gt 0.0353
_refine_ls_shift/su_max 0.001
_refine_ls_shift/su_mean 0
_refine_ls_structure_factor_coef Fsqd
_refine_ls_weighting_details 'calc w=1/[\s^2^(Fo^2^)+(0.0302P)^2^+36.5516P] where P=(Fo^2^+2Fc^2^)/3'
_refine_ls_weighting_scheme calc
_refine_ls_wR_factor_gt 0.0801
_refine_ls_wR_factor_ref 0.0831
_reflns_number_gt 9063
_reflns_number_total 10067
_reflns_threshold_expression >2sigma(I)
_cod_data_source_file ic502232v_si_002.cif
_cod_data_source_block 3-SbCo
_cod_depositor_comments 'Adding full bibliography for 4341628--4341641.cif.'
_cod_original_cell_volume 2560.02(13)
_cod_original_formula_sum 'C9 H74 Co2 K6 N3.60 Na6 O108 Sb2 W20'
_cod_database_code 4341636

loop_
_symmetry_equiv_pos_as_xyz
'x, y, z'
'-x, -y, -z'

loop_
_atom_site_label
_atom_site_type_symbol
_atom_site_fract_x
_atom_site_fract_y
_atom_site_fract_z
_atom_site_U_iso_or_equiv
_atom_site_adp_type
_atom_site_occupancy
_atom_site_symmetry_multiplicity
_atom_site_calc_flag
_atom_site_refinement_flags
W1 W -0.20950(3) 0.58887(3) 0.05931(3) 0.01080(9) Uani 1 1 d .
W2 W 0.40961(3) 0.28708(3) 0.09211(3) 0.01665(10) Uani 1 1 d .
W3 W 0.30747(4) 0.16045(3) 0.00384(3) 0.01799(10) Uani 1 1 d .
W4 W 0.22344(4) 0.41655(3) 0.26356(3) 0.01415(10) Uani 1 1 d .
W6 W 0.31241(4) 0.17213(3) 0.31874(3) 0.01485(10) Uani 1 1 d .
W5 W 0.02809(3) 0.30956(3) 0.37783(3) 0.01239(9) Uani 1 1 d .
W7 W -0.08867(3) 0.17744(3) 0.27894(3) 0.01300(9) Uani 1 1 d .
W9 W 0.19455(4) 0.03475(3) 0.22081(3) 0.01543(10) Uani 1 1 d .
W8 W -0.00266(4) 0.84340(3) -0.07136(3) 0.01666(10) Uani 1 1 d .
W10 W 0.09331(4) 0.61177(3) 0.08248(3) 0.01252(16) Uani 0.941(3) 1 d P
Co10 Co 0.09331(4) 0.61177(3) 0.08248(3) 0.01252(16) Uani 0.059(3) 1 d P
Co1 Co -0.25905(11) 0.43476(9) 0.29306(9) 0.0168(5) Uani 0.950(3) 1 d P
W11 W -0.25905(11) 0.43476(9) 0.29306(9) 0.0168(5) Uani 0.050(3) 1 d P
Sb1 Sb 0.06790(5) 0.33462(5) 0.14587(4) 0.00971(13) Uani 1 1 d .
C2 C -0.3331(10) 0.4487(9) 0.4777(9) 0.022(3) Uiso 0.950(3) 1 d P
C3 C -0.3475(10) 0.4251(9) 0.5700(9) 0.026(3) Uiso 0.950(3) 1 d P
H3 H -0.3703 0.4769 0.5999 0.031 Uiso 0.950(3) 1 calc PR
C5 C -0.2968(10) 0.2633(9) 0.5716(9) 0.024(3) Uiso 0.950(3) 1 d P
H5 H -0.285 0.1966 0.6028 0.029 Uiso 0.950(3) 1 calc PR
C6 C -0.2785(10) 0.2841(9) 0.4796(8) 0.021(2) Uiso 0.950(3) 1 d P
H6 H -0.2524 0.2316 0.4502 0.026 Uiso 0.950(3) 1 calc PR
C7 C -0.3545(11) 0.5532(9) 0.4213(9) 0.027(3) Uiso 0.950(3) 1 d P
N1 N -0.2972(7) 0.3777(6) 0.4320(6) 0.0151(19) Uiso 0.950(3) 1 d P
N4 N -0.3302(9) 0.3323(8) 0.6178(8) 0.027(2) Uiso 0.950(3) 1 d P
O1L O -0.3219(6) 0.5605(5) 0.3383(5) 0.0186(17) Uiso 0.950(3) 1 d P
O2L O -0.4026(9) 0.6238(7) 0.4582(7) 0.047(3) Uiso 1 1 d .
K1 K -0.3082(2) 0.3719(2) 0.10569(18) 0.0308(6) Uani 1 1 d .
K2 K -0.0995(2) 0.5962(2) 0.2981(2) 0.0261(6) Uani 0.9 1 d P
Na1 Na 0.5076(8) 0.0262(6) 0.1607(7) 0.021(3) Uiso 0.55(3) 1 d P
Na2 Na 0.3547(4) -0.2518(4) 0.2159(4) 0.0269(11) Uiso 0.9 1 d P
Na3 Na -0.4214(12) 0.9590(10) 0.4571(10) 0.019(3) Uiso 0.3 1 d P
Na4 Na 0.189(2) -0.090(2) 0.047(2) 0.045(7) Uiso 0.2 1 d P
Na5 Na -0.1424(8) 0.8496(7) 0.3219(7) 0.031(2) Uiso 0.5 1 d P
Na6 Na 0.5540(17) 0.0143(11) 0.1905(13) 0.055(5) Uiso 0.45(3) 1 d P
O1 O -0.4219(6) 0.4372(5) 0.2649(5) 0.0227(17) Uiso 1 1 d .
O1S O 0.2208(6) 0.2966(5) 0.0693(5) 0.0135(14) Uiso 1 1 d .
O1T O -0.2460(6) 0.5212(5) 0.1645(5) 0.0159(15) Uiso 1 1 d .
O2S O 0.1523(6) 0.2993(5) 0.2529(5) 0.0114(14) Uiso 1 1 d .
O2T O -0.4429(7) 0.2726(6) 0.0931(6) 0.0282(19) Uiso 1 1 d .
O3S O 0.0643(6) 0.1968(5) 0.1779(5) 0.0119(14) Uiso 1 1 d .
O3T O 0.3871(7) 0.0722(6) -0.0561(6) 0.0260(18) Uiso 1 1 d .
O4T O 0.2757(7) 0.4998(6) 0.2829(6) 0.0237(17) Uiso 1 1 d .
O5M O -0.1744(6) 0.3061(5) 0.2454(5) 0.0148(15) Uiso 1 1 d .
O6T O 0.4298(6) 0.0895(5) 0.3793(5) 0.0228(17) Uiso 1 1 d .
O5T O -0.0324(6) 0.3117(5) 0.4867(5) 0.0224(17) Uiso 1 1 d .
O7M O -0.0855(6) 0.4047(5) 0.3139(5) 0.0137(14) Uiso 1 1 d .
O7T O -0.1879(6) 0.1288(5) 0.3522(5) 0.0225(17) Uiso 1 1 d .
O9T O 0.2717(6) -0.0907(5) 0.2530(5) 0.0226(17) Uiso 1 1 d .
O8T O 0.0506(7) 0.8820(6) -0.0018(6) 0.032(2) Uiso 1 1 d .
O10A O 0.0078(7) 0.7012(6) 0.1432(6) 0.0281(19) Uiso 1 1 d .
O10B O 0.2380(7) 0.6117(6) 0.0787(6) 0.0245(17) Uiso 1 1 d .
O12 O -0.3774(6) 0.6277(5) 0.0189(5) 0.0167(15) Uiso 1 1 d .
O13 O -0.2921(6) 0.7246(5) 0.0871(5) 0.0193(16) Uiso 1 1 d .
O23 O 0.4410(6) 0.1758(6) 0.0408(5) 0.0227(17) Uiso 1 1 d .
O24 O 0.3267(6) 0.3836(5) 0.1573(5) 0.0171(15) Uiso 1 1 d .
O26 O 0.3883(6) 0.1900(5) 0.2022(5) 0.0206(16) Uiso 1 1 d .
O38 O 0.2975(6) 0.0761(5) 0.1239(5) 0.0198(16) Uiso 1 1 d .
O39 O -0.1487(6) 0.8308(5) -0.0016(5) 0.0187(16) Uiso 1 1 d .
O46 O 0.3352(6) 0.2941(5) 0.3211(5) 0.0180(16) Uiso 1 1 d .
O45 O 0.1100(6) 0.4064(5) 0.3632(5) 0.0185(16) Uiso 1 1 d .
O56 O 0.1884(6) 0.2022(5) 0.4092(5) 0.0180(16) Uiso 1 1 d .
O69 O 0.2529(6) 0.0833(5) 0.2951(5) 0.0142(15) Uiso 1 1 d .
O57 O -0.0128(6) 0.2073(5) 0.3584(5) 0.0139(14) Uiso 1 1 d .
O79 O 0.0518(6) 0.0457(5) 0.2957(5) 0.0152(15) Uiso 1 1 d .
O78 O -0.1132(6) 0.1498(5) 0.1709(5) 0.0197(16) Uiso 1 1 d .
O89 O 0.1088(6) 0.0321(5) 0.1312(5) 0.0193(16) Uiso 1 1 d .
O101 O 0.1575(6) 0.5025(5) 0.0067(5) 0.0160(15) Uiso 1 1 d .
O110 O -0.0675(6) 0.5936(5) 0.0684(5) 0.0141(15) Uiso 1 1 d .
O810 O 0.0671(6) 0.7027(5) -0.0356(5) 0.0134(14) Uiso 1 1 d .
O410 O 0.1046(6) 0.4992(5) 0.1847(5) 0.0147(15) Uiso 1 1 d .
O1W O 0.5058(7) 0.3050(6) 0.3969(6) 0.0274(18) Uiso 1 1 d .
O2W O -0.5 0.5 0 0.033(7) Uiso 0.4 2 d SP
O3W O -0.1291(11) 0.5374(9) 0.4817(9) 0.061(3) Uiso 0.9 1 d P
O4W O -0.2259(13) 0.7970(11) 0.2349(11) 0.064(4) Uiso 0.8 1 d P
O5W O 0.5237(13) -0.1087(11) 0.2921(11) 0.076(4) Uiso 0.9 1 d P
O6W O 0.7172(16) 0.0628(14) 0.1254(14) 0.107(6) Uiso 0.9 1 d P
O7W O 0.5451(7) -0.2658(6) 0.2339(6) 0.034(2) Uiso 1 1 d .
O8W O 0.4396(7) -0.3965(6) 0.1532(6) 0.032(2) Uiso 1 1 d .
O9W O 0.3550(10) -0.1354(9) 0.0742(9) 0.063(3) Uiso 1 1 d .
O10W O 0.1641(14) -0.2175(12) 0.1852(12) 0.091(5) Uiso 0.9 1 d P
O11W O -0.5870(13) 0.8931(11) 0.4796(11) 0.094(5) Uiso 1 1 d .
O12W O -0.2978(14) 1.0057(12) 0.3350(12) 0.088(5) Uiso 0.9 1 d P
O13W O -0.2680(12) 0.7756(10) 0.4427(10) 0.054(3) Uiso 0.8 1 d P
O14W O -0.0250(14) 0.8942(12) 0.3978(12) 0.073(5) Uiso 0.8 1 d P
O15W O -0.0616(18) 0.9198(15) 0.1783(15) 0.103(6) Uiso 0.8 1 d P
O16W O 0.0354(11) 0.6802(9) 0.3410(9) 0.069(3) Uiso 1 1 d .
O17W O 0.187(2) -0.0297(18) 0.4644(15) 0.018(7) Uiso 0.36(3) 1 d P
O18W O 0.1315(13) 0.0180(11) 0.4725(9) 0.022(4) Uiso 0.64(3) 1 d P

loop_
_atom_site_aniso_label
_atom_site_aniso_U_11
_atom_site_aniso_U_22
_atom_site_aniso_U_33
_atom_site_aniso_U_23
_atom_site_aniso_U_13
_atom_site_aniso_U_12
W1 0.01365(19) 0.00947(18) 0.0057(2) 0.00047(16) 0.00331(15) -0.00401(15)
W2 0.01285(19) 0.0190(2) 0.0111(2) 0.00366(18) 0.00243(16) -0.00515(16)
W3 0.0240(2) 0.00980(19) 0.0111(2) 0.00058(17) 0.00585(17) -0.00220(16)
W4 0.0182(2) 0.0160(2) 0.0099(2) 0.00144(17) -0.00270(16) -0.01033(16)
W6 0.0152(2) 0.0157(2) 0.0093(2) 0.00306(17) 0.00016(16) -0.00584(16)
W5 0.01595(19) 0.0148(2) 0.0056(2) -0.00035(16) 0.00099(15) -0.00694(16)
W7 0.0168(2) 0.01208(19) 0.0095(2) 0.00111(17) 0.00139(16) -0.00831(16)
W9 0.0215(2) 0.00976(19) 0.0098(2) 0.00191(17) 0.00198(17) -0.00470(16)
W8 0.0302(2) 0.01087(19) 0.0099(2) -0.00026(17) -0.00323(18) -0.00926(17)
W10 0.0198(2) 0.0116(2) 0.0071(2) -0.00008(17) -0.00039(17) -0.00853(17)
Co10 0.0198(2) 0.0116(2) 0.0071(2) -0.00008(17) -0.00039(17) -0.00853(17)
Co1 0.0153(7) 0.0168(8) 0.0126(8) 0.0034(5) 0.0021(5) -0.0062(5)
W11 0.0153(7) 0.0168(8) 0.0126(8) 0.0034(5) 0.0021(5) -0.0062(5)
Sb1 0.0133(3) 0.0096(3) 0.0050(3) 0.0002(3) 0.0019(2) -0.0055(2)
K1 0.0242(13) 0.0491(17) 0.0176(14) -0.0034(13) -0.0014(11) -0.0148(12)
K2 0.0296(14) 0.0192(13) 0.0289(17) -0.0065(13) 0.0076(12) -0.0125(11)

loop_
_atom_type_symbol
_atom_type_description
_atom_type_scat_dispersion_real
_atom_type_scat_dispersion_imag
_atom_type_scat_source
C C 0.0033 0.0016 'International Tables Vol C Tables 4.2.6.8 and 6.1.1.4'
H H 0 0 'International Tables Vol C Tables 4.2.6.8 and 6.1.1.4'
Co Co 0.3494 0.9721 'International Tables Vol C Tables 4.2.6.8 and 6.1.1.4'
K K 0.2009 0.2494 'International Tables Vol C Tables 4.2.6.8 and 6.1.1.4'
N N 0.0061 0.0033 'International Tables Vol C Tables 4.2.6.8 and 6.1.1.4'
Na Na 0.0362 0.0249 'International Tables Vol C Tables 4.2.6.8 and 6.1.1.4'
O O 0.0106 0.006 'International Tables Vol C Tables 4.2.6.8 and 6.1.1.4'
Sb Sb -0.5866 1.5461 'International Tables Vol C Tables 4.2.6.8 and 6.1.1.4'
W W -0.849 6.8722 'International Tables Vol C Tables 4.2.6.8 and 6.1.1.4'

loop_
_geom_angle_atom_site_label_1
_geom_angle_atom_site_label_2
_geom_angle_atom_site_label_3
_geom_angle
_geom_angle_site_symmetry_1
_geom_angle_site_symmetry_3
O1T W1 O110 103.6(3) . .
O1T W1 O101 102.7(3) . 2_565
O110 W1 O101 98.6(3) . 2_565
O1T W1 O13 95.9(3) . .
O110 W1 O13 89.5(3) . .
O101 W1 O13 157.3(3) 2_565 .
O1T W1 O12 93.1(3) . .
O110 W1 O12 160.9(3) . .
O101 W1 O12 86.3(3) 2_565 .
O13 W1 O12 79.7(3) . .
O1T W1 O1S 162.8(3) . 2_565
O110 W1 O1S 89.1(3) . 2_565
O101 W1 O1S 86.5(3) 2_565 2_565
O13 W1 O1S 72.4(3) . 2_565
O12 W1 O1S 72.8(3) . 2_565
O1T W1 K1 53.9(2) . .
O110 W1 K1 130.4(2) . .
O101 W1 K1 55.6(2) 2_565 .
O13 W1 K1 131.6(2) . .
O12 W1 K1 67.27(19) . .
O1S W1 K1 125.08(17) 2_565 .
O2T W2 O12 100.7(4) 1_655 2_565
O2T W2 O24 102.6(3) 1_655 .
O12 W2 O24 96.2(3) 2_565 .
O2T W2 O23 97.1(3) 1_655 .
O12 W2 O23 88.9(3) 2_565 .
O24 W2 O23 158.4(3) . .
O2T W2 O26 100.4(3) 1_655 .
O12 W2 O26 157.9(3) 2_565 .
O24 W2 O26 85.7(3) . .
O23 W2 O26 81.9(3) . .
O2T W2 O1S 170.4(3) 1_655 .
O12 W2 O1S 74.3(3) 2_565 .
O24 W2 O1S 86.2(3) . .
O23 W2 O1S 74.9(3) . .
O26 W2 O1S 83.9(3) . .
O2T W2 Na1 85.5(3) 1_655 .
O12 W2 Na1 131.2(3) 2_565 .
O24 W2 Na1 130.0(3) . .
O23 W2 Na1 42.4(3) . .
O26 W2 Na1 44.5(3) . .
O1S W2 Na1 91.7(2) . .
O3T W3 O13 99.1(4) . 2_565
O3T W3 O39 101.1(3) . 2_565
O13 W3 O39 93.0(3) 2_565 2_565
O3T W3 O23 99.0(3) . .
O13 W3 O23 89.5(3) 2_565 .
O39 W3 O23 159.1(3) 2_565 .
O3T W3 O38 101.2(3) . .
O13 W3 O38 159.5(3) 2_565 .
O39 W3 O38 85.4(3) 2_565 .
O23 W3 O38 85.1(3) . .
O3T W3 O1S 169.6(3) . .
O13 W3 O1S 72.8(3) 2_565 .
O39 W3 O1S 86.1(3) 2_565 .
O23 W3 O1S 74.8(3) . .
O38 W3 O1S 86.7(3) . .
O3T W3 Na1 87.4(3) . .
O13 W3 Na1 133.5(2) 2_565 .
O39 W3 Na1 131.0(3) 2_565 .
O23 W3 Na1 44.2(3) . .
O38 W3 Na1 45.8(2) . .
O1S W3 Na1 93.5(2) . .
O4T W4 O45 101.0(3) . .
O4T W4 O410 103.1(3) . .
O45 W4 O410 93.8(3) . .
O4T W4 O46 100.1(3) . .
O45 W4 O46 89.2(3) . .
O410 W4 O46 155.6(3) . .
O4T W4 O24 100.8(3) . .
O45 W4 O24 157.8(3) . .
O410 W4 O24 85.2(3) . .
O46 W4 O24 83.0(3) . .
O4T W4 O2S 174.2(3) . .
O45 W4 O2S 74.3(3) . .
O410 W4 O2S 80.8(3) . .
O46 W4 O2S 76.7(3) . .
O24 W4 O2S 83.6(3) . .
O4T W4 K2 89.6(3) . .
O45 W4 K2 51.9(2) . .
O410 W4 K2 47.2(2) . .
O46 W4 K2 141.1(2) . .
O24 W4 K2 132.3(2) . .
O2S W4 K2 90.09(16) . .
O6T W6 O56 101.1(3) . .
O6T W6 O26 102.4(3) . .
O56 W6 O26 155.7(3) . .
O6T W6 O69 100.9(3) . .
O56 W6 O69 91.4(3) . .
O26 W6 O69 90.2(3) . .
O6T W6 O46 96.6(3) . .
O56 W6 O46 85.9(3) . .
O26 W6 O46 85.4(3) . .
O69 W6 O46 162.5(3) . .
O6T W6 O2S 170.5(3) . .
O56 W6 O2S 73.2(3) . .
O26 W6 O2S 82.7(3) . .
O69 W6 O2S 87.0(3) . .
O46 W6 O2S 75.6(3) . .
O6T W6 Na6 66.7(4) . .
O56 W6 Na6 156.9(3) . .
O26 W6 Na6 44.3(3) . .
O69 W6 Na6 72.8(4) . .
O46 W6 Na6 114.2(3) . .
O2S W6 Na6 121.3(4) . .
O6T W6 Na1 77.6(3) . .
O56 W6 Na1 155.5(2) . .
O26 W6 Na1 39.7(3) . .
O69 W6 Na1 65.3(3) . .
O46 W6 Na1 118.6(3) . .
O2S W6 Na1 110.8(2) . .
Na6 W6 Na1 11.7(3) . .
O5T W5 O7M 103.8(3) . .
O5T W5 O57 101.8(3) . .
O7M W5 O57 92.2(3) . .
O5T W5 O45 96.5(3) . .
O7M W5 O45 89.3(3) . .
O57 W5 O45 160.8(3) . .
O5T W5 O56 95.6(3) . .
O7M W5 O56 160.4(3) . .
O57 W5 O56 86.4(3) . .
O45 W5 O56 85.8(3) . .
O5T W5 O2S 164.2(3) . .
O7M W5 O2S 88.7(3) . .
O57 W5 O2S 87.1(3) . .
O45 W5 O2S 73.8(3) . .
O56 W5 O2S 71.8(3) . .
O5T W5 K2 93.2(2) . .
O7M W5 K2 40.0(2) . .
O57 W5 K2 132.2(2) . .
O45 W5 K2 51.7(2) . .
O56 W5 K2 137.4(2) . .
O2S W5 K2 90.32(17) . .
O7T W7 O5M 103.9(3) . .
O7T W7 O57 101.4(3) . .
O5M W7 O57 89.7(3) . .
O7T W7 O78 98.1(3) . .
O5M W7 O78 92.2(3) . .
O57 W7 O78 159.4(3) . .
O7T W7 O79 94.2(3) . .
O5M W7 O79 161.8(3) . .
O57 W7 O79 84.0(3) . .
O78 W7 O79 87.9(3) . .
O7T W7 O3S 163.8(3) . .
O5M W7 O3S 90.7(3) . .
O57 W7 O3S 85.6(3) . .
O78 W7 O3S 73.8(3) . .
O79 W7 O3S 71.8(3) . .
O7T W7 K1 99.4(2) . .
O5M W7 K1 37.1(2) . .
O57 W7 K1 126.3(2) . .
O78 W7 K1 55.9(2) . .
O79 W7 K1 142.6(2) . .
O3S W7 K1 87.77(17) . .
O9T W9 O79 100.3(3) . .
O9T W9 O38 102.5(3) . .
O79 W9 O38 156.6(3) . .
O9T W9 O69 100.5(3) . .
O79 W9 O69 91.6(3) . .
O38 W9 O69 89.6(3) . .
O9T W9 O89 98.3(3) . .
O79 W9 O89 86.2(3) . .
O38 W9 O89 85.2(3) . .
O69 W9 O89 161.1(3) . .
O9T W9 O3S 170.7(3) . .
O79 W9 O3S 73.2(3) . .
O38 W9 O3S 83.6(3) . .
O69 W9 O3S 86.4(3) . .
O89 W9 O3S 75.0(3) . .
O9T W9 Na1 79.1(3) . .
O79 W9 Na1 155.1(3) . .
O38 W9 Na1 38.5(3) . .
O69 W9 Na1 64.4(3) . .
O89 W9 Na1 118.7(3) . .
O3S W9 Na1 109.6(2) . .
O8T W8 O810 102.5(3) . .
O8T W8 O78 99.7(4) . 2_565
O810 W8 O78 92.7(3) . 2_565
O8T W8 O89 100.5(4) . 2_565
O810 W8 O89 156.4(3) . 2_565
O78 W8 O89 88.4(3) 2_565 2_565
O8T W8 O39 100.7(4) . .
O810 W8 O39 86.9(3) . .
O78 W8 O39 159.2(3) 2_565 .
O89 W8 O39 83.9(3) 2_565 .
O8T W8 O3S 173.2(3) . 2_565
O810 W8 O3S 81.3(3) . 2_565
O78 W8 O3S 74.4(3) 2_565 2_565
O89 W8 O3S 76.3(3) 2_565 2_565
O39 W8 O3S 85.0(3) . 2_565
O8T W8 Na4 67.8(5) . 2_565
O810 W8 Na4 156.3(5) . 2_565
O78 W8 Na4 110.0(5) 2_565 2_565
O89 W8 Na4 37.0(5) 2_565 2_565
O39 W8 Na4 74.4(5) . 2_565
O3S W8 Na4 110.7(5) 2_565 2_565
O8T W8 K1 92.9(3) . 2_565
O810 W8 K1 41.0(2) . 2_565
O78 W8 K1 54.8(2) 2_565 2_565
O89 W8 K1 142.6(2) 2_565 2_565
O39 W8 K1 127.9(2) . 2_565
O3S W8 K1 86.47(16) 2_565 2_565
Na4 W8 K1 154.2(4) 2_565 2_565
O10B W10 O10A 102.1(4) . .
O10B W10 O410 97.0(3) . .
O10A W10 O410 94.1(3) . .
O10B W10 O810 93.2(3) . .
O10A W10 O810 96.3(3) . .
O410 W10 O810 163.6(3) . .
O10B W10 O101 91.2(3) . .
O10A W10 O101 166.6(3) . .
O410 W10 O101 84.9(3) . .
O810 W10 O101 82.1(3) . .
O10B W10 O110 168.5(3) . .
O10A W10 O110 89.2(3) . .
O410 W10 O110 83.9(3) . .
O810 W10 O110 83.7(3) . .
O101 W10 O110 77.4(3) . .
O10B W10 K1 51.8(3) . 2_565
O10A W10 K1 129.3(3) . 2_565
O410 W10 K1 127.6(2) . 2_565
O810 W10 K1 51.86(19) . 2_565
O101 W10 K1 59.39(19) . 2_565
O110 W10 K1 119.1(2) . 2_565
O10B W10 K2 119.9(3) . .
O10A W10 K2 48.0(3) . .
O410 W10 K2 50.0(2) . .
O810 W10 K2 133.2(2) . .
O101 W10 K2 125.09(19) . .
O110 W10 K2 69.3(2) . .
K1 W10 K2 171.64(6) 2_565 .
O1L Co1 O7M 92.8(3) . .
O1L Co1 O5M 173.2(3) . .
O7M Co1 O5M 80.7(3) . .
O1L Co1 O1T 88.8(3) . .
O7M Co1 O1T 94.6(3) . .
O5M Co1 O1T 89.8(3) . .
O1L Co1 O1 98.9(3) . .
O7M Co1 O1 168.3(3) . .
O5M Co1 O1 87.6(3) . .
O1T Co1 O1 86.8(3) . .
O1L Co1 N1 78.7(3) . .
O7M Co1 N1 89.5(3) . .
O5M Co1 N1 102.9(3) . .
O1T Co1 N1 167.1(3) . .
O1 Co1 N1 91.7(3) . .
O1L Co1 K1 134.2(2) . .
O7M Co1 K1 118.3(2) . .
O5M Co1 K1 49.4(2) . .
O1T Co1 K1 57.99(19) . .
O1 Co1 K1 53.1(2) . .
N1 Co1 K1 129.9(2) . .
O1L Co1 K2 51.2(2) . .
O7M Co1 K2 47.77(19) . .
O5M Co1 K2 122.18(19) . .
O1T Co1 K2 73.08(19) . .
O1 Co1 K2 142.9(2) . .
N1 Co1 K2 101.1(2) . .
K1 Co1 K2 128.68(8) . .
O1S Sb1 O2S 92.5(3) . .
O1S Sb1 O3S 92.4(3) . .
O2S Sb1 O3S 88.7(3) . .
N1 C2 C3 121.2(11) . .
N1 C2 C7 114.8(11) . .
C3 C2 C7 124.0(11) . .
N4 C3 C2 122.5(12) . .
N4 C3 H3 118.8 . .
C2 C3 H3 118.8 . .
N4 C5 C6 123.3(12) . .
N4 C5 H5 118.4 . .
C6 C5 H5 118.4 . .
N1 C6 C5 120.9(11) . .
N1 C6 H6 119.6 . .
C5 C6 H6 119.6 . .
O2L C7 O1L 125.7(12) . .
O2L C7 C2 118.2(12) . .
O1L C7 C2 116.0(11) . .
O2L C7 K2 103.8(8) . .
O1L C7 K2 51.0(6) . .
C2 C7 K2 115.4(7) . .
C6 N1 C2 116.6(10) . .
C6 N1 Co1 131.0(8) . .
C2 N1 Co1 112.0(7) . .
C5 N4 C3 115.5(12) . .
C5 N4 Na2 109.6(8) . 2_556
C3 N4 Na2 134.8(9) . 2_556
C7 O1L Co1 118.0(7) . .
C7 O1L K2 108.8(7) . .
Co1 O1L K2 95.6(3) . .
O2T K1 O5M 119.9(3) . .
O2T K1 O810 114.4(2) . 2_565
O5M K1 O810 74.0(2) . 2_565
O2T K1 O10B 87.5(3) . 2_565
O5M K1 O10B 130.9(2) . 2_565
O810 K1 O10B 57.1(2) 2_565 2_565
O2T K1 O2W 69.46(18) . .
O5M K1 O2W 156.72(19) . .
O810 K1 O2W 123.61(17) 2_565 .
O10B K1 O2W 67.32(16) 2_565 .
O2T K1 O1 100.8(2) . .
O5M K1 O1 62.3(2) . .
O810 K1 O1 133.7(2) 2_565 .
O10B K1 O1 157.5(2) 2_565 .
O2W K1 O1 95.85(17) . .
O2T K1 O1T 157.1(2) . .
O5M K1 O1T 61.1(2) . .
O810 K1 O1T 88.2(2) 2_565 .
O10B K1 O1T 109.0(2) 2_565 .
O2W K1 O1T 101.61(16) . .
O1 K1 O1T 58.2(2) . .
O2T K1 O101 142.6(3) . 2_565
O5M K1 O101 92.6(2) . 2_565
O810 K1 O101 53.94(19) 2_565 2_565
O10B K1 O101 55.7(2) 2_565 2_565
O2W K1 O101 88.04(14) . 2_565
O1 K1 O101 111.3(2) . 2_565
O1T K1 O101 53.9(2) . 2_565
O2T K1 O78 83.8(2) . .
O5M K1 O78 52.9(2) . .
O810 K1 O78 53.2(2) 2_565 .
O10B K1 O78 96.3(2) 2_565 .
O2W K1 O78 148.68(17) . .
O1 K1 O78 105.2(2) . .
O1T K1 O78 109.11(19) . .
O101 K1 O78 104.97(19) 2_565 .
O2T K1 Co10 112.1(2) . 2_565
O5M K1 Co10 103.33(16) . 2_565
O810 K1 Co10 33.39(15) 2_565 2_565
O10B K1 Co10 28.91(15) 2_565 2_565
O2W K1 Co10 90.87(7) . 2_565
O1 K1 Co10 146.74(17) . 2_565
O1T K1 Co10 88.54(15) . 2_565
O101 K1 Co10 36.25(14) 2_565 2_565
O78 K1 Co10 84.08(15) . 2_565
O2T K1 W10 112.1(2) . 2_565
O5M K1 W10 103.33(16) . 2_565
O810 K1 W10 33.39(15) 2_565 2_565
O10B K1 W10 28.91(15) 2_565 2_565
O2W K1 W10 90.87(7) . 2_565
O1 K1 W10 146.74(17) . 2_565
O1T K1 W10 88.54(15) . 2_565
O101 K1 W10 36.25(14) 2_565 2_565
O78 K1 W10 84.08(15) . 2_565
Co10 K1 W10 0.00(2) 2_565 2_565
O2T K1 Co1 130.8(2) . .
O5M K1 Co1 35.38(15) . .
O810 K1 Co1 98.20(16) 2_565 .
O10B K1 Co1 141.71(17) 2_565 .
O2W K1 Co1 121.63(10) . .
O1 K1 Co1 35.89(15) . .
O1T K1 Co1 35.61(14) . .
O101 K1 Co1 86.37(15) 2_565 .
O78 K1 Co1 88.06(15) . .
Co10 K1 Co1 115.23(7) 2_565 .
W10 K1 Co1 115.23(7) 2_565 .
O16W K2 O7M 135.5(3) . .
O16W K2 O4W 78.8(4) . .
O7M K2 O4W 145.7(3) . .
O16W K2 O3W 79.8(4) . .
O7M K2 O3W 81.4(3) . .
O4W K2 O3W 112.5(4) . .
O16W K2 O1L 145.4(3) . .
O7M K2 O1L 63.3(2) . .
O4W K2 O1L 89.2(3) . .
O3W K2 O1L 74.9(3) . .
O16W K2 O10A 68.1(3) . .
O7M K2 O10A 121.5(2) . .
O4W K2 O10A 62.5(4) . .
O3W K2 O10A 148.0(3) . .
O1L K2 O10A 133.6(2) . .
O16W K2 O410 89.1(3) . .
O7M K2 O410 70.1(2) . .
O4W K2 O410 117.3(4) . .
O3W K2 O410 125.5(3) . .
O1L K2 O410 124.9(2) . .
O10A K2 O410 56.0(2) . .
O16W K2 O45 81.5(3) . .
O7M K2 O45 54.17(19) . .
O4W K2 O45 159.1(3) . .
O3W K2 O45 70.3(3) . .
O1L K2 O45 111.1(2) . .
O10A K2 O45 103.5(2) . .
O410 K2 O45 55.3(2) . .
O16W K2 C7 127.1(4) . .
O7M K2 C7 68.8(3) . .
O4W K2 C7 92.8(4) . .
O3W K2 C7 55.3(3) . .
O1L K2 C7 20.3(3) . .
O10A K2 C7 149.7(3) . .
O410 K2 C7 137.9(3) . .
O45 K2 C7 104.6(3) . .
O16W K2 Co1 165.3(3) . .
O7M K2 Co1 33.59(14) . .
O4W K2 Co1 113.2(3) . .
O3W K2 Co1 87.4(3) . .
O1L K2 Co1 33.26(16) . .
O10A K2 Co1 124.31(19) . .
O410 K2 Co1 92.42(15) . .
O45 K2 Co1 87.38(14) . .
C7 K2 Co1 46.9(2) . .
O16W K2 W10 83.6(3) . .
O7M K2 W10 94.95(17) . .
O4W K2 W10 86.2(3) . .
O3W K2 W10 151.8(3) . .
O1L K2 W10 128.33(19) . .
O10A K2 W10 26.84(16) . .
O410 K2 W10 31.06(14) . .
O45 K2 W10 84.79(16) . .
C7 K2 W10 148.5(2) . .
Co1 K2 W10 105.05(8) . .
Na6 Na1 O3T 102.8(15) . 2_655
Na6 Na1 O5W 61.4(14) . .
O3T Na1 O5W 97.9(5) 2_655 .
Na6 Na1 O23 126.6(15) . .
O3T Na1 O23 90.9(4) 2_655 .
O5W Na1 O23 166.5(6) . .
Na6 Na1 O38 154.7(16) . .
O3T Na1 O38 99.5(5) 2_655 .
O5W Na1 O38 103.8(5) . .
O23 Na1 O38 64.4(4) . .
Na6 Na1 O26 92.0(15) . .
O3T Na1 O26 152.6(5) 2_655 .
O5W Na1 O26 109.5(5) . .
O23 Na1 O26 61.9(3) . .
O38 Na1 O26 72.9(3) . .
Na6 Na1 O6W 50.1(14) . .
O3T Na1 O6W 79.5(5) 2_655 .
O5W Na1 O6W 108.1(7) . .
O23 Na1 O6W 83.6(5) . .
O38 Na1 O6W 148.0(6) . .
O26 Na1 O6W 93.2(5) . .
Na6 Na1 W3 159.7(15) . .
O3T Na1 W3 85.1(4) 2_655 .
O5W Na1 W3 136.9(5) . .
O23 Na1 W3 33.5(2) . .
O38 Na1 W3 34.2(2) . .
O26 Na1 W3 74.0(3) . .
O6W Na1 W3 114.8(5) . .
Na6 Na1 W2 102.9(14) . .
O3T Na1 W2 119.8(4) 2_655 .
O5W Na1 W2 142.1(5) . .
O23 Na1 W2 32.1(2) . .
O38 Na1 W2 75.8(3) . .
O26 Na1 W2 33.2(2) . .
O6W Na1 W2 77.2(4) . .
W3 Na1 W2 57.43(15) . .
Na6 Na1 W6 83.1(14) . .
O3T Na1 W6 172.9(4) 2_655 .
O5W Na1 W6 81.4(4) . .
O23 Na1 W6 88.6(3) . .
O38 Na1 W6 73.9(3) . .
O26 Na1 W6 28.6(2) . .
O6W Na1 W6 107.4(5) . .
W3 Na1 W6 90.6(2) . .
W2 Na1 W6 61.76(13) . .
Na6 Na1 W9 128.6(15) . .
O3T Na1 W9 112.4(4) 2_655 .
O5W Na1 W9 77.3(4) . .
O23 Na1 W9 89.8(3) . .
O38 Na1 W9 28.1(2) . .
O26 Na1 W9 73.3(3) . .
O6W Na1 W9 166.5(5) . .
W3 Na1 W9 62.20(17) . .
W2 Na1 W9 91.0(2) . .
W6 Na1 W9 60.48(13) . .
O10W Na2 O7W 172.2(5) . .
O10W Na2 O9W 81.0(5) . .
O7W Na2 O9W 91.8(4) . .
O10W Na2 O8W 93.5(5) . .
O7W Na2 O8W 90.0(3) . .
O9W Na2 O8W 94.0(4) . .
O10W Na2 O9T 85.0(5) . .
O7W Na2 O9T 90.4(3) . .
O9W Na2 O9T 76.2(4) . .
O8W Na2 O9T 170.2(4) . .
O10W Na2 N4 97.9(5) . 2_556
O7W Na2 N4 88.2(4) . 2_556
O9W Na2 N4 164.5(4) . 2_556
O8W Na2 N4 101.5(4) . 2_556
O9T Na2 N4 88.2(3) . 2_556
O10W Na2 Na4 47.2(7) . .
O7W Na2 Na4 125.4(6) . .
O9W Na2 Na4 34.0(5) . .
O8W Na2 Na4 98.1(6) . .
O9T Na2 Na4 73.8(5) . .
N4 Na2 Na4 141.0(6) 2_556 .
Na3 Na3 O6T 65.5(6) 2_476 1_465
Na3 Na3 O12W 135.1(10) 2_476 .
O6T Na3 O12W 82.8(6) 1_465 .
Na3 Na3 O6T 58.3(7) 2_476 2_566
O6T Na3 O6T 123.8(6) 1_465 2_566
O12W Na3 O6T 139.9(7) . 2_566
Na3 Na3 O11W 69.8(7) 2_476 .
O6T Na3 O11W 76.4(5) 1_465 .
O12W Na3 O11W 134.2(8) . .
O6T Na3 O11W 84.5(6) 2_566 .
Na3 Na3 O13W 143.1(10) 2_476 .
O6T Na3 O13W 137.9(7) 1_465 .
O12W Na3 O13W 81.6(6) . .
O6T Na3 O13W 92.1(6) 2_566 .
O11W Na3 O13W 87.2(6) . .
Na3 Na3 O11W 59.2(7) 2_476 2_476
O6T Na3 O11W 82.6(5) 1_465 2_476
O12W Na3 O11W 87.1(7) . 2_476
O6T Na3 O11W 69.7(5) 2_566 2_476
O11W Na3 O11W 128.9(6) . 2_476
O13W Na3 O11W 135.0(7) . 2_476
Na3 Na3 Na5 171.3(9) 2_476 .
O6T Na3 Na5 115.3(6) 1_465 .
O12W Na3 Na5 39.5(5) . .
O6T Na3 Na5 120.2(5) 2_566 .
O11W Na3 Na5 118.9(6) . .
O13W Na3 Na5 42.3(4) . .
O11W Na3 Na5 112.1(5) 2_476 .
Na3 Na3 Na6 119.4(8) 2_476 1_465
O6T Na3 Na6 54.9(4) 1_465 1_465
O12W Na3 Na6 49.1(5) . 1_465
O6T Na3 Na6 170.4(6) 2_566 1_465
O11W Na3 Na6 86.0(6) . 1_465
O13W Na3 Na6 85.9(5) . 1_465
O11W Na3 Na6 118.0(6) 2_476 1_465
Na5 Na3 Na6 63.7(4) . 1_465
O9W Na4 O8T 148.7(16) . 1_545
O9W Na4 O89 96.3(12) . .
O8T Na4 O89 113.5(12) 1_545 .
O9W Na4 O10W 85.3(12) . .
O8T Na4 O10W 86.0(10) 1_545 .
O89 Na4 O10W 88.6(11) . .
O9W Na4 O6W 85.1(11) . 2_655
O8T Na4 O6W 84.9(11) 1_545 2_655
O89 Na4 O6W 126.2(12) . 2_655
O10W Na4 O6W 144.7(13) . 2_655
O9W Na4 Na2 43.5(7) . .
O8T Na4 Na2 123.6(11) 1_545 .
O89 Na4 Na2 89.7(9) . .
O10W Na4 Na2 42.0(6) . .
O6W Na4 Na2 122.6(10) 2_655 .
O9W Na4 W8 115.8(11) . 2_565
O8T Na4 W8 95.4(9) 1_545 2_565
O89 Na4 W8 29.0(4) . 2_565
O10W Na4 W8 110.6(11) . 2_565
O6W Na4 W8 104.2(9) 2_655 2_565
Na2 Na4 W8 118.8(9) . 2_565
O4W Na5 O12W 101.0(6) . .
O4W Na5 O15W 80.9(7) . .
O12W Na5 O15W 93.2(7) . .
O4W Na5 O14W 170.6(7) . .
O12W Na5 O14W 86.2(6) . .
O15W Na5 O14W 92.7(7) . .
O4W Na5 O13W 82.7(6) . .
O12W Na5 O13W 84.7(6) . .
O15W Na5 O13W 162.7(7) . .
O14W Na5 O13W 104.3(6) . .
O4W Na5 O16W 89.9(6) . .
O12W Na5 O16W 167.6(7) . .
O15W Na5 O16W 94.5(7) . .
O14W Na5 O16W 83.7(5) . .
O13W Na5 O16W 90.8(5) . .
O4W Na5 Na3 97.1(5) . .
O12W Na5 Na3 37.9(5) . .
O15W Na5 Na3 130.1(6) . .
O14W Na5 Na3 92.3(5) . .
O13W Na5 Na3 47.1(4) . .
O16W Na5 Na3 135.4(5) . .
O4W Na5 K2 47.6(4) . .
O12W Na5 K2 141.0(5) . .
O15W Na5 K2 101.5(6) . .
O14W Na5 K2 128.3(5) . .
O13W Na5 K2 70.7(4) . .
O16W Na5 K2 46.1(3) . .
Na3 Na5 K2 113.5(3) . .
O4W Na5 Na6 53.0(5) . 1_465
O12W Na5 Na6 49.0(5) . 1_465
O15W Na5 Na6 77.5(6) . 1_465
O14W Na5 Na6 132.5(5) . 1_465
O13W Na5 Na6 88.3(4) . 1_465
O16W Na5 Na6 142.6(5) . 1_465
Na3 Na5 Na6 63.2(3) . 1_465
K2 Na5 Na6 99.2(3) . 1_465
Na1 Na6 O5W 101.1(16) . .
Na1 Na6 O6W 115.7(18) . .
O5W Na6 O6W 136.6(12) . .
Na1 Na6 O3T 61.3(14) . 2_655
O5W Na6 O3T 97.1(7) . 2_655
O6W Na6 O3T 82.3(7) . 2_655
Na1 Na6 O26 71.7(14) . .
O5W Na6 O26 113.4(7) . .
O6W Na6 O26 99.9(7) . .
O3T Na6 O26 127.9(9) 2_655 .
Na1 Na6 O23 41.8(13) . .
O5W Na6 O23 141.3(10) . .
O6W Na6 O23 80.9(7) . .
O3T Na6 O23 75.7(6) 2_655 .
O26 Na6 O23 53.9(4) . .
Na1 Na6 W6 85.2(15) . .
O5W Na6 W6 85.0(6) . .
O6W Na6 W6 118.7(7) . .
O3T Na6 W6 146.3(8) 2_655 .
O26 Na6 W6 29.8(2) . .
O23 Na6 W6 81.8(4) . .
Na1 Na6 Na3 138.2(16) . 1_645
O5W Na6 Na3 53.8(6) . 1_645
O6W Na6 Na3 103.2(9) . 1_645
O3T Na6 Na3 143.0(6) 2_655 1_645
O26 Na6 Na3 87.7(5) . 1_645
O23 Na6 Na3 141.2(5) . 1_645
W6 Na6 Na3 62.1(3) . 1_645
Na1 Na6 Na5 158.0(16) . 1_645
O5W Na6 Na5 70.3(7) . 1_645
O6W Na6 Na5 67.0(7) . 1_645
O3T Na6 Na5 98.8(5) 2_655 1_645
O26 Na6 Na5 130.2(7) . 1_645
O23 Na6 Na5 147.9(5) . 1_645
W6 Na6 Na5 113.3(5) . 1_645
Na3 Na6 Na5 53.1(4) 1_645 1_645
Co1 O1 K1 91.0(3) . .
Sb1 O1S W1 110.1(3) . 2_565
Sb1 O1S W3 128.9(3) . .
W1 O1S W3 94.7(3) 2_565 .
Sb1 O1S W2 128.2(3) . .
W1 O1S W2 94.7(2) 2_565 .
W3 O1S W2 91.3(2) . .
W1 O1T Co1 170.2(4) . .
W1 O1T K1 98.3(3) . .
Co1 O1T K1 86.4(2) . .
Sb1 O2S W5 113.3(3) . .
Sb1 O2S W6 137.9(3) . .
W5 O2S W6 95.8(3) . .
Sb1 O2S W4 115.0(3) . .
W5 O2S W4 94.2(2) . .
W6 O2S W4 91.2(2) . .
W2 O2T K1 141.2(4) 1_455 .
Sb1 O3S W7 113.6(3) . .
Sb1 O3S W8 114.5(3) . 2_565
W7 O3S W8 94.0(2) . 2_565
Sb1 O3S W9 138.4(3) . .
W7 O3S W9 95.5(2) . .
W8 O3S W9 91.1(2) 2_565 .
W3 O3T Na1 170.1(5) . 2_655
W3 O3T Na6 157.5(6) . 2_655
Na1 O3T Na6 15.9(3) 2_655 2_655
W7 O5M Co1 141.9(4) . .
W7 O5M K1 119.7(3) . .
Co1 O5M K1 95.3(2) . .
W6 O6T Na3 170.8(5) . 1_645
W6 O6T Na3 125.5(5) . 2_566
Na3 O6T Na3 56.2(6) 1_645 2_566
W5 O7M Co1 138.4(4) . .
W5 O7M K2 115.5(3) . .
Co1 O7M K2 98.6(3) . .
W9 O9T Na2 148.0(5) . .
W8 O8T Na4 154.7(10) . 1_565
W10 O10A K2 105.1(3) . .
W10 O10B K1 99.3(3) . 2_565
W2 O12 W1 117.8(3) 2_565 .
W3 O13 W1 119.8(4) 2_565 .
W2 O23 W3 118.9(4) . .
W2 O23 Na1 105.5(4) . .
W3 O23 Na1 102.3(4) . .
W2 O23 Na6 97.7(4) . .
W3 O23 Na6 113.9(5) . .
Na1 O23 Na6 11.6(3) . .
W2 O24 W4 147.4(4) . .
W6 O26 W2 145.9(4) . .
W6 O26 Na1 111.8(4) . .
W2 O26 Na1 102.3(4) . .
W6 O26 Na6 105.9(5) . .
W2 O26 Na6 107.5(5) . .
Na1 O26 Na6 16.3(4) . .
W9 O38 W3 145.9(4) . .
W9 O38 Na1 113.4(4) . .
W3 O38 Na1 100.0(3) . .
W3 O39 W8 146.1(4) 2_565 .
W4 O46 W6 116.2(3) . .
W4 O45 W5 117.6(4) . .
W4 O45 K2 98.9(3) . .
W5 O45 K2 97.4(2) . .
W6 O56 W5 119.3(4) . .
W6 O69 W9 154.0(4) . .
W5 O57 W7 143.2(4) . .
W9 O79 W7 119.5(4) . .
W8 O78 W7 117.7(3) 2_565 .
W8 O78 K1 96.7(3) 2_565 .
W7 O78 K1 93.9(3) . .
W8 O89 W9 117.2(4) 2_565 .
W8 O89 Na4 114.0(8) 2_565 .
W9 O89 Na4 122.4(7) . .
W1 O101 W10 178.7(4) 2_565 .
W1 O101 K1 95.6(3) 2_565 2_565
W10 O101 K1 84.4(2) . 2_565
W1 O110 W10 174.8(4) . .
W8 O810 W10 131.7(4) . .
W8 O810 K1 112.8(3) . 2_565
W10 O810 K1 94.8(2) . 2_565
W4 O410 W10 134.6(4) . .
W4 O410 K2 104.1(3) . .
W10 O410 K2 98.9(3) . .
K1 O2W K1 180.00(10) 2_465 .
Na5 O4W K2 94.4(6) . .
Na6 O5W Na1 17.5(5) . .
Na6 O6W Na4 129.3(11) . 2_655
Na6 O6W Na1 14.2(5) . .
Na4 O6W Na1 116.4(9) 2_655 .
Na4 O9W Na2 102.5(10) . .
Na2 O10W Na4 90.8(8) . .
Na3 O11W Na3 51.1(6) . 2_476
Na3 O12W Na5 102.6(7) . .
Na5 O13W Na3 90.6(6) . .
Na5 O16W K2 90.0(4) . .

loop_
_geom_bond_atom_site_label_1
_geom_bond_atom_site_label_2
_geom_bond_distance
_geom_bond_site_symmetry_2
W1 O1T 1.761(7) .
W1 O110 1.798(6) .
W1 O101 1.811(7) 2_565
W1 O13 2.029(7) .
W1 O12 2.081(7) .
W1 O1S 2.250(7) 2_565
W1 K1 3.737(3) .
W2 O2T 1.729(8) 1_655
W2 O12 1.867(7) 2_565
W2 O24 1.873(7) .
W2 O23 1.943(8) .
W2 O26 1.975(8) .
W2 O1S 2.346(6) .
W2 Na1 3.523(8) .
W3 O3T 1.723(8) .
W3 O13 1.878(7) 2_565
W3 O39 1.897(7) 2_565
W3 O23 1.951(7) .
W3 O38 1.974(8) .
W3 O1S 2.345(7) .
W3 Na1 3.455(11) .
W4 O4T 1.730(7) .
W4 O45 1.897(8) .
W4 O410 1.909(7) .
W4 O46 1.912(7) .
W4 O24 1.958(8) .
W4 O2S 2.307(6) .
W4 K2 3.850(3) .
W6 O6T 1.730(7) .
W6 O56 1.879(7) .
W6 O26 1.893(8) .
W6 O69 1.901(6) .
W6 O46 1.972(7) .
W6 O2S 2.306(6) .
W6 Na6 3.663(15) .
W6 Na1 3.677(8) .
W5 O5T 1.745(8) .
W5 O7M 1.783(7) .
W5 O57 1.908(6) .
W5 O45 2.005(7) .
W5 O56 2.036(7) .
W5 O2S 2.249(7) .
W5 K2 3.875(3) .
W7 O7T 1.730(8) .
W7 O5M 1.781(7) .
W7 O57 1.943(7) .
W7 O78 1.983(8) .
W7 O79 2.040(7) .
W7 O3S 2.260(7) .
W7 K1 3.937(3) .
W9 O9T 1.720(7) .
W9 O79 1.882(7) .
W9 O38 1.903(8) .
W9 O69 1.917(7) .
W9 O89 1.945(7) .
W9 O3S 2.320(6) .
W9 Na1 3.708(9) .
W8 O8T 1.714(9) .
W8 O810 1.903(7) .
W8 O78 1.907(8) 2_565
W8 O89 1.914(7) 2_565
W8 O39 1.949(7) .
W8 O3S 2.292(7) 2_565
W8 Na4 3.60(3) 2_565
W8 K1 3.973(3) 2_565
W10 O10B 1.755(7) .
W10 O10A 1.756(8) .
W10 O410 1.961(7) .
W10 O810 1.978(7) .
W10 O101 2.128(7) .
W10 O110 2.146(6) .
W10 K1 3.582(3) 2_565
W10 K2 3.754(3) .
Co1 O1L 2.029(8) .
Co1 O7M 2.060(6) .
Co1 O5M 2.089(7) .
Co1 O1T 2.096(8) .
Co1 O1 2.107(7) .
Co1 N1 2.153(10) .
Co1 K1 3.593(3) .
Co1 K2 3.682(3) .
Sb1 O1S 1.988(7) .
Sb1 O2S 1.997(7) .
Sb1 O3S 2.003(6) .
C2 N1 1.348(15) .
C2 C3 1.398(18) .
C2 C7 1.518(17) .
C3 N4 1.340(16) .
C3 H3 0.95 .
C5 N4 1.331(16) .
C5 C6 1.395(17) .
C5 H5 0.95 .
C6 N1 1.345(14) .
C6 H6 0.95 .
C7 O2L 1.245(15) .
C7 O1L 1.286(15) .
C7 K2 3.512(13) .
N4 Na2 2.580(13) 2_556
O1L K2 2.881(8) .
K1 O2T 2.683(8) .
K1 O5M 2.738(7) .
K1 O810 2.827(7) 2_565
K1 O10B 2.852(9) 2_565
K1 O2W 2.863(3) .
K1 O1 2.875(9) .
K1 O1T 3.053(7) .
K1 O101 3.097(7) 2_565
K1 O78 3.268(8) .
K1 Co10 3.582(3) 2_565
K1 W10 3.582(3) 2_565
K2 O16W 2.710(12) .
K2 O7M 2.758(7) .
K2 O4W 2.784(15) .
K2 O3W 2.786(14) .
K2 O10A 2.891(9) .
K2 O410 2.911(8) .
K2 O45 3.068(8) .
Na1 Na6 0.745(17) .
Na1 O3T 2.385(12) 2_655
Na1 O5W 2.434(18) .
Na1 O23 2.465(12) .
Na1 O38 2.515(13) .
Na1 O26 2.527(11) .
Na1 O6W 2.74(2) .
Na2 O10W 2.299(17) .
Na2 O7W 2.318(9) .
Na2 O9W 2.422(14) .
Na2 O8W 2.426(10) .
Na2 O9T 2.432(9) .
Na2 N4 2.580(13) 2_556
Na2 Na4 3.43(3) .
Na3 Na3 2.27(3) 2_476
Na3 O6T 2.323(15) 1_465
Na3 O12W 2.33(2) .
Na3 O6T 2.482(17) 2_566
Na3 O11W 2.50(2) .
Na3 O13W 2.709(19) .
Na3 O11W 2.74(2) 2_476
Na3 Na5 3.697(17) .
Na3 Na6 4.13(3) 1_465
Na4 O9W 1.97(3) .
Na4 O8T 2.21(3) 1_545
Na4 O89 2.37(3) .
Na4 O10W 2.52(4) .
Na4 O6W 2.73(4) 2_655
Na4 W8 3.60(3) 2_565
Na5 O4W 2.324(18) .
Na5 O12W 2.410(18) .
Na5 O15W 2.41(2) .
Na5 O14W 2.423(19) .
Na5 O13W 2.489(17) .
Na5 O16W 2.606(15) .
Na5 Na6 4.14(2) 1_465
Na6 O5W 2.18(2) .
Na6 O6W 2.33(3) .
Na6 O3T 2.65(2) 2_655
Na6 O26 2.660(17) .
Na6 O23 2.97(2) .
Na6 Na3 4.13(3) 1_645
Na6 Na5 4.14(2) 1_645
O1S W1 2.250(7) 2_565
O2T W2 1.729(8) 1_455
O3S W8 2.292(7) 2_565
O3T Na1 2.385(12) 2_655
O3T Na6 2.65(2) 2_655
O6T Na3 2.323(15) 1_645
O6T Na3 2.482(17) 2_566
O8T Na4 2.21(3) 1_565
O10B K1 2.852(9) 2_565
O12 W2 1.867(7) 2_565
O13 W3 1.878(7) 2_565
O39 W3 1.897(7) 2_565
O78 W8 1.907(8) 2_565
O89 W8 1.914(7) 2_565
O101 W1 1.811(7) 2_565
O101 K1 3.097(7) 2_565
O810 K1 2.827(7) 2_565
O2W K1 2.863(3) 2_465
O6W Na4 2.73(4) 2_655
O11W Na3 2.74(2) 2_476
O17W O18W 0.79(2) .

loop_
_geom_torsion_atom_site_label_1
_geom_torsion_atom_site_label_2
_geom_torsion_atom_site_label_3
_geom_torsion_atom_site_label_4
_geom_torsion
_geom_torsion_site_symmetry_1
_geom_torsion_site_symmetry_4
N1 C2 C3 N4 -2.1(17) . .
C7 C2 C3 N4 178.6(11) . .
N4 C5 C6 N1 -1.9(17) . .
N1 C2 C7 O2L 170.8(10) . .
C3 C2 C7 O2L -9.9(17) . .
N1 C2 C7 O1L -8.5(15) . .
C3 C2 C7 O1L 170.9(11) . .
N1 C2 C7 K2 -65.5(11) . .
C3 C2 C7 K2 113.9(11) . .
C5 C6 N1 C2 0.6(15) . .
C5 C6 N1 Co1 171.8(8) . .
C3 C2 N1 C6 1.3(15) . .
C7 C2 N1 C6 -179.3(9) . .
C3 C2 N1 Co1 -171.6(9) . .
C7 C2 N1 Co1 7.8(11) . .
O1L Co1 N1 C6 -176.0(10) . .
O7M Co1 N1 C6 -83.1(9) . .
O5M Co1 N1 C6 -2.7(10) . .
O1T Co1 N1 C6 168.4(11) . .
O1 Co1 N1 C6 85.3(9) . .
K1 Co1 N1 C6 44.5(10) . .
K2 Co1 N1 C6 -129.7(9) . .
O1L Co1 N1 C2 -4.4(7) . .
O7M Co1 N1 C2 88.5(7) . .
O5M Co1 N1 C2 168.9(7) . .
O1T Co1 N1 C2 -20.0(17) . .
O1 Co1 N1 C2 -103.1(7) . .
K1 Co1 N1 C2 -143.9(6) . .
K2 Co1 N1 C2 41.9(7) . .
C6 C5 N4 C3 1.1(16) . .
C6 C5 N4 Na2 178.8(9) . 2_556
C2 C3 N4 C5 0.8(16) . .
C2 C3 N4 Na2 -176.1(8) . 2_556
O2L C7 O1L Co1 -174.6(10) . .
C2 C7 O1L Co1 4.5(13) . .
K2 C7 O1L Co1 107.3(7) . .
O2L C7 O1L K2 78.1(13) . .
C2 C7 O1L K2 -102.7(9) . .
O7M Co1 O1L C7 -89.2(8) . .
O5M Co1 O1L C7 -105(3) . .
O1T Co1 O1L C7 176.3(8) . .
O1 Co1 O1L C7 89.7(8) . .
N1 Co1 O1L C7 -0.3(8) . .
K1 Co1 O1L C7 135.7(7) . .
K2 Co1 O1L C7 -114.7(8) . .
O7M Co1 O1L K2 25.5(3) . .
O5M Co1 O1L K2 10(3) . .
O1T Co1 O1L K2 -69.1(3) . .
O1 Co1 O1L K2 -155.6(3) . .
N1 Co1 O1L K2 114.4(3) . .
K1 Co1 O1L K2 -109.6(2) . .
O1L Co1 K1 O2T -102.2(4) . .
O7M Co1 K1 O2T 131.0(3) . .
O5M Co1 K1 O2T 85.6(4) . .
O1T Co1 K1 O2T -152.3(3) . .
O1 Co1 K1 O2T -39.6(4) . .
N1 Co1 K1 O2T 15.1(4) . .
K2 Co1 K1 O2T -172.2(2) . .
O1L Co1 K1 O5M 172.2(4) . .
O7M Co1 K1 O5M 45.4(3) . .
O1T Co1 K1 O5M 122.1(3) . .
O1 Co1 K1 O5M -125.2(4) . .
N1 Co1 K1 O5M -70.5(4) . .
K2 Co1 K1 O5M 102.2(3) . .
O1L Co1 K1 O810 125.3(3) . 2_565
O7M Co1 K1 O810 -1.5(3) . 2_565
O5M Co1 K1 O810 -46.9(3) . 2_565
O1T Co1 K1 O810 75.2(3) . 2_565
O1 Co1 K1 O810 -172.1(3) . 2_565
N1 Co1 K1 O810 -117.4(3) . 2_565
K2 Co1 K1 O810 55.29(18) . 2_565
O1L Co1 K1 O10B 79.9(4) . 2_565
O7M Co1 K1 O10B -46.9(4) . 2_565
O5M Co1 K1 O10B -92.3(4) . 2_565
O1T Co1 K1 O10B 29.8(4) . 2_565
O1 Co1 K1 O10B 142.5(4) . 2_565
N1 Co1 K1 O10B -162.8(4) . 2_565
K2 Co1 K1 O10B 9.9(3) . 2_565
O1L Co1 K1 O2W -12.9(3) . .
O7M Co1 K1 O2W -139.8(2) . .
O5M Co1 K1 O2W 174.9(3) . .
O1T Co1 K1 O2W -63.0(2) . .
O1 Co1 K1 O2W 49.7(3) . .
N1 Co1 K1 O2W 104.3(3) . .
K2 Co1 K1 O2W -82.92(12) . .
O1L Co1 K1 O1 -62.6(4) . .
O7M Co1 K1 O1 170.5(3) . .
O5M Co1 K1 O1 125.2(4) . .
O1T Co1 K1 O1 -112.7(3) . .
N1 Co1 K1 O1 54.7(4) . .
K2 Co1 K1 O1 -132.6(3) . .
O1L Co1 K1 O1T 50.1(4) . .
O7M Co1 K1 O1T -76.8(3) . .
O5M Co1 K1 O1T -122.1(3) . .
O1 Co1 K1 O1T 112.7(3) . .
N1 Co1 K1 O1T 167.3(4) . .
K2 Co1 K1 O1T -19.9(2) . .
O1L Co1 K1 O101 72.5(3) . 2_565
O7M Co1 K1 O101 -54.3(3) . 2_565
O5M Co1 K1 O101 -99.7(3) . 2_565
O1T Co1 K1 O101 22.4(2) . 2_565
O1 Co1 K1 O101 135.1(3) . 2_565
N1 Co1 K1 O101 -170.2(3) . 2_565
K2 Co1 K1 O101 2.52(16) . 2_565
O1L Co1 K1 O78 177.7(3) . .
O7M Co1 K1 O78 50.8(3) . .
O5M Co1 K1 O78 5.4(3) . .
O1T Co1 K1 O78 127.6(3) . .
O1 Co1 K1 O78 -119.7(3) . .
N1 Co1 K1 O78 -65.1(3) . .
K2 Co1 K1 O78 107.66(15) . .
O1L Co1 K1 Co10 95.1(3) . 2_565
O7M Co1 K1 Co10 -31.7(2) . 2_565
O5M Co1 K1 Co10 -77.1(3) . 2_565
O1T Co1 K1 Co10 45.1(2) . 2_565
O1 Co1 K1 Co10 157.8(3) . 2_565
N1 Co1 K1 Co10 -147.6(3) . 2_565
K2 Co1 K1 Co10 25.14(13) . 2_565
O1L Co1 K1 W10 95.1(3) . 2_565
O7M Co1 K1 W10 -31.7(2) . 2_565
O5M Co1 K1 W10 -77.1(3) . 2_565
O1T Co1 K1 W10 45.1(2) . 2_565
O1 Co1 K1 W10 157.8(3) . 2_565
N1 Co1 K1 W10 -147.6(3) . 2_565
K2 Co1 K1 W10 25.14(13) . 2_565
C7 O1L K2 O16W -31.5(10) . .
Co1 O1L K2 O16W -153.5(5) . .
C7 O1L K2 O7M 101.0(8) . .
Co1 O1L K2 O7M -21.1(2) . .
C7 O1L K2 O4W -100.3(8) . .
Co1 O1L K2 O4W 137.6(4) . .
C7 O1L K2 O3W 13.2(8) . .
Co1 O1L K2 O3W -108.8(4) . .
C7 O1L K2 O10A -149.8(7) . .
Co1 O1L K2 O10A 88.1(4) . .
C7 O1L K2 O410 136.3(7) . .
Co1 O1L K2 O410 14.3(4) . .
C7 O1L K2 O45 74.7(8) . .
Co1 O1L K2 O45 -47.4(3) . .
Co1 O1L K2 C7 -122.1(8) . .
C7 O1L K2 Co1 122.1(8) . .
C7 O1L K2 W10 175.1(7) . .
Co1 O1L K2 W10 53.0(3) . .
O2L C7 K2 O16W 33.0(10) . .
O1L C7 K2 O16W 158.1(7) . .
C2 C7 K2 O16W -98.0(9) . .
O2L C7 K2 O7M 164.7(9) . .
O1L C7 K2 O7M -70.2(7) . .
C2 C7 K2 O7M 33.7(8) . .
O2L C7 K2 O4W -45.1(9) . .
O1L C7 K2 O4W 80.0(8) . .
C2 C7 K2 O4W -176.1(9) . .
O2L C7 K2 O3W 70.5(9) . .
O1L C7 K2 O3W -164.4(9) . .
C2 C7 K2 O3W -60.6(9) . .
O2L C7 K2 O1L -125.1(13) . .
C2 C7 K2 O1L 103.9(12) . .
O2L C7 K2 O10A -78.8(10) . .
O1L C7 K2 O10A 46.3(10) . .
C2 C7 K2 O10A 150.2(7) . .
O2L C7 K2 O410 177.2(7) . .
O1L C7 K2 O410 -57.7(9) . .
C2 C7 K2 O410 46.2(10) . .
O2L C7 K2 O45 123.3(8) . .
O1L C7 K2 O45 -111.6(7) . .
C2 C7 K2 O45 -7.7(9) . .
O2L C7 K2 Co1 -164.7(10) . .
O1L C7 K2 Co1 -39.5(6) . .
C2 C7 K2 Co1 64.3(8) . .
O2L C7 K2 W10 -132.5(7) . .
O1L C7 K2 W10 -7.4(10) . .
C2 C7 K2 W10 96.5(9) . .
O1L Co1 K2 O16W 95.9(12) . .
O7M Co1 K2 O16W -48.7(12) . .
O5M Co1 K2 O16W -82.8(12) . .
O1T Co1 K2 O16W -161.6(12) . .
O1 Co1 K2 O16W 138.4(12) . .
N1 Co1 K2 O16W 30.3(12) . .
K1 Co1 K2 O16W -144.0(11) . .
O1L Co1 K2 O7M 144.5(4) . .
O5M Co1 K2 O7M -34.1(4) . .
O1T Co1 K2 O7M -112.9(3) . .
O1 Co1 K2 O7M -172.9(5) . .
N1 Co1 K2 O7M 79.0(4) . .
K1 Co1 K2 O7M -95.3(3) . .
O1L Co1 K2 O4W -47.2(5) . .
O7M Co1 K2 O4W 168.3(5) . .
O5M Co1 K2 O4W 134.1(4) . .
O1T Co1 K2 O4W 55.4(4) . .
O1 Co1 K2 O4W -4.6(6) . .
N1 Co1 K2 O4W -112.7(4) . .
K1 Co1 K2 O4W 73.0(4) . .
O1L Co1 K2 O3W 66.2(4) . .
O7M Co1 K2 O3W -78.3(4) . .
O5M Co1 K2 O3W -112.5(4) . .
O1T Co1 K2 O3W 168.8(3) . .
O1 Co1 K2 O3W 108.8(5) . .
N1 Co1 K2 O3W 0.7(4) . .
K1 Co1 K2 O3W -173.7(3) . .
O7M Co1 K2 O1L -144.5(4) . .
O5M Co1 K2 O1L -178.7(4) . .
O1T Co1 K2 O1L 102.6(4) . .
O1 Co1 K2 O1L 42.6(5) . .
N1 Co1 K2 O1L -65.5(4) . .
K1 Co1 K2 O1L 120.1(3) . .
O1L Co1 K2 O10A -118.8(4) . .
O7M Co1 K2 O10A 96.7(4) . .
O5M Co1 K2 O10A 62.5(3) . .
O1T Co1 K2 O10A -16.2(3) . .
O1 Co1 K2 O10A -76.2(4) . .
N1 Co1 K2 O10A 175.7(3) . .
K1 Co1 K2 O10A 1.3(2) . .
O1L Co1 K2 O410 -168.3(3) . .
O7M Co1 K2 O410 47.1(3) . .
O5M Co1 K2 O410 13.0(3) . .
O1T Co1 K2 O410 -65.8(2) . .
O1 Co1 K2 O410 -125.8(4) . .
N1 Co1 K2 O410 126.1(3) . .
K1 Co1 K2 O410 -48.18(18) . .
O1L Co1 K2 O45 136.6(3) . .
O7M Co1 K2 O45 -8.0(3) . .
O5M Co1 K2 O45 -42.1(3) . .
O1T Co1 K2 O45 -120.9(3) . .
O1 Co1 K2 O45 179.1(4) . .
N1 Co1 K2 O45 71.0(3) . .
K1 Co1 K2 O45 -103.29(17) . .
O1L Co1 K2 C7 23.7(4) . .
O7M Co1 K2 C7 -120.8(4) . .
O5M Co1 K2 C7 -155.0(4) . .
O1T Co1 K2 C7 126.3(3) . .
O1 Co1 K2 C7 66.3(5) . .
N1 Co1 K2 C7 -41.8(4) . .
K1 Co1 K2 C7 143.9(3) . .
O1L Co1 K2 W10 -139.5(3) . .
O7M Co1 K2 W10 75.9(3) . .
O5M Co1 K2 W10 41.8(3) . .
O1T Co1 K2 W10 -37.0(2) . .
O1 Co1 K2 W10 -97.0(4) . .
N1 Co1 K2 W10 154.9(2) . .
K1 Co1 K2 W10 -19.40(12) . .
O10B W10 K2 O16W 26.4(4) . .
O10A W10 K2 O16W -52.6(4) . .
O410 W10 K2 O16W 99.0(4) . .
O810 W10 K2 O16W -102.5(4) . .
O101 W10 K2 O16W 142.1(3) . .
O110 W10 K2 O16W -161.3(3) . .
K1 W10 K2 O16W 22.1(5) 2_565 .
O10B W10 K2 O7M -108.9(3) . .
O10A W10 K2 O7M 172.2(4) . .
O410 W10 K2 O7M -36.2(3) . .
O810 W10 K2 O7M 122.3(3) . .
O101 W10 K2 O7M 6.9(3) . .
O110 W10 K2 O7M 63.5(2) . .
K1 W10 K2 O7M -113.1(4) 2_565 .
O10B W10 K2 O4W 105.5(4) . .
O10A W10 K2 O4W 26.6(5) . .
O410 W10 K2 O4W 178.2(4) . .
O810 W10 K2 O4W -23.3(4) . .
O101 W10 K2 O4W -138.7(4) . .
O110 W10 K2 O4W -82.1(4) . .
K1 W10 K2 O4W 101.3(5) 2_565 .
O10B W10 K2 O3W -27.9(6) . .
O10A W10 K2 O3W -106.8(7) . .
O410 W10 K2 O3W 44.7(6) . .
O810 W10 K2 O3W -156.8(6) . .
O101 W10 K2 O3W 87.8(6) . .
O110 W10 K2 O3W 144.4(6) . .
K1 W10 K2 O3W -32.2(8) 2_565 .
O10B W10 K2 O1L -168.4(3) . .
O10A W10 K2 O1L 112.6(4) . .
O410 W10 K2 O1L -95.8(3) . .
O810 W10 K2 O1L 62.7(3) . .
O101 W10 K2 O1L -52.7(3) . .
O110 W10 K2 O1L 3.9(3) . .
K1 W10 K2 O1L -172.7(4) 2_565 .
O10B W10 K2 O10A 78.9(5) . .
O410 W10 K2 O10A 151.6(4) . .
O810 W10 K2 O10A -49.9(4) . .
O101 W10 K2 O10A -165.3(4) . .
O110 W10 K2 O10A -108.7(4) . .
K1 W10 K2 O10A 74.7(6) 2_565 .
O10B W10 K2 O410 -72.6(4) . .
O10A W10 K2 O410 -151.6(4) . .
O810 W10 K2 O410 158.5(4) . .
O101 W10 K2 O410 43.1(3) . .
O110 W10 K2 O410 99.7(3) . .
K1 W10 K2 O410 -76.9(5) 2_565 .
O10B W10 K2 O45 -55.6(3) . .
O10A W10 K2 O45 -134.5(4) . .
O410 W10 K2 O45 17.1(3) . .
O810 W10 K2 O45 175.6(3) . .
O101 W10 K2 O45 60.2(3) . .
O110 W10 K2 O45 116.7(2) . .
K1 W10 K2 O45 -59.9(5) 2_565 .
O10B W10 K2 C7 -165.2(5) . .
O10A W10 K2 C7 115.9(5) . .
O410 W10 K2 C7 -92.5(5) . .
O810 W10 K2 C7 66.0(5) . .
O101 W10 K2 C7 -49.4(5) . .
O110 W10 K2 C7 7.2(5) . .
K1 W10 K2 C7 -169.4(5) 2_565 .
O10B W10 K2 Co1 -141.4(3) . .
O10A W10 K2 Co1 139.6(4) . .
O410 W10 K2 Co1 -68.8(3) . .
O810 W10 K2 Co1 89.7(3) . .
O101 W10 K2 Co1 -25.7(2) . .
O110 W10 K2 Co1 30.87(19) . .
K1 W10 K2 Co1 -145.7(4) 2_565 .
O3T W3 Na1 Na6 121(4) . .
O13 W3 Na1 Na6 20(5) 2_565 .
O39 W3 Na1 Na6 -137(4) 2_565 .
O23 W3 Na1 Na6 15(4) . .
O38 W3 Na1 Na6 -131(4) . .
O1S W3 Na1 Na6 -49(4) . .
O3T W3 Na1 O3T 6.5(5) . 2_655
O13 W3 Na1 O3T -93.7(4) 2_565 2_655
O39 W3 Na1 O3T 109.0(4) 2_565 2_655
O23 W3 Na1 O3T -99.2(5) . 2_655
O38 W3 Na1 O3T 114.9(4) . 2_655
O1S W3 Na1 O3T -163.1(3) . 2_655
O3T W3 Na1 O5W -89.8(7) . .
O13 W3 Na1 O5W 170.0(7) 2_565 .
O39 W3 Na1 O5W 12.8(8) 2_565 .
O23 W3 Na1 O5W 164.6(8) . .
O38 W3 Na1 O5W 18.6(7) . .
O1S W3 Na1 O5W 100.6(7) . .
O3T W3 Na1 O23 105.7(4) . .
O13 W3 Na1 O23 5.5(5) 2_565 .
O39 W3 Na1 O23 -151.8(5) 2_565 .
O38 W3 Na1 O23 -146.0(5) . .
O1S W3 Na1 O23 -63.9(4) . .
O3T W3 Na1 O38 -108.3(4) . .
O13 W3 Na1 O38 151.5(4) 2_565 .
O39 W3 Na1 O38 -5.8(5) 2_565 .
O23 W3 Na1 O38 146.0(5) . .
O1S W3 Na1 O38 82.0(4) . .
O3T W3 Na1 O26 168.7(3) . .
O13 W3 Na1 O26 68.5(4) 2_565 .
O39 W3 Na1 O26 -88.8(4) 2_565 .
O23 W3 Na1 O26 63.0(4) . .
O38 W3 Na1 O26 -83.0(4) . .
O1S W3 Na1 O26 -1.0(3) . .
O3T W3 Na1 O6W 82.6(6) . .
O13 W3 Na1 O6W -17.6(7) 2_565 .
O39 W3 Na1 O6W -174.9(5) 2_565 .
O23 W3 Na1 O6W -23.1(6) . .
O38 W3 Na1 O6W -169.1(7) . .
O1S W3 Na1 O6W -87.0(5) . .
O3T W3 Na1 W2 136.8(3) . .
O13 W3 Na1 W2 36.6(4) 2_565 .
O39 W3 Na1 W2 -120.7(3) 2_565 .
O23 W3 Na1 W2 31.1(3) . .
O38 W3 Na1 W2 -114.9(3) . .
O1S W3 Na1 W2 -32.81(18) . .
O3T W3 Na1 W6 -167.8(3) . .
O13 W3 Na1 W6 92.0(4) 2_565 .
O39 W3 Na1 W6 -65.3(4) 2_565 .
O23 W3 Na1 W6 86.5(4) . .
O38 W3 Na1 W6 -59.5(3) . .
O1S W3 Na1 W6 22.6(2) . .
O3T W3 Na1 W9 -112.1(3) . .
O13 W3 Na1 W9 147.7(3) 2_565 .
O39 W3 Na1 W9 -9.5(4) 2_565 .
O23 W3 Na1 W9 142.2(4) . .
O38 W3 Na1 W9 -3.7(3) . .
O1S W3 Na1 W9 78.32(18) . .
O2T W2 Na1 Na6 36.2(15) 1_655 .
O12 W2 Na1 Na6 136.5(15) 2_565 .
O24 W2 Na1 Na6 -66.5(16) . .
O23 W2 Na1 Na6 141.8(16) . .
O26 W2 Na1 Na6 -73.5(15) . .
O1S W2 Na1 Na6 -153.0(15) . .
O2T W2 Na1 O3T -76.9(5) 1_655 2_655
O12 W2 Na1 O3T 23.3(6) 2_565 2_655
O24 W2 Na1 O3T -179.6(4) . 2_655
O23 W2 Na1 O3T 28.7(5) . 2_655
O26 W2 Na1 O3T 173.3(7) . 2_655
O1S W2 Na1 O3T 93.9(5) . 2_655
O2T W2 Na1 O5W 95.8(9) 1_655 .
O12 W2 Na1 O5W -163.9(8) 2_565 .
O24 W2 Na1 O5W -6.8(10) . .
O23 W2 Na1 O5W -158.5(10) . .
O26 W2 Na1 O5W -13.9(7) . .
O1S W2 Na1 O5W -93.4(8) . .
O2T W2 Na1 O23 -105.6(5) 1_655 .
O12 W2 Na1 O23 -5.4(5) 2_565 .
O24 W2 Na1 O23 151.7(4) . .
O26 W2 Na1 O23 144.6(5) . .
O1S W2 Na1 O23 65.2(4) . .
O2T W2 Na1 O38 -169.8(4) 1_655 .
O12 W2 Na1 O38 -69.6(4) 2_565 .
O24 W2 Na1 O38 87.5(4) . .
O23 W2 Na1 O38 -64.2(4) . .
O26 W2 Na1 O38 80.4(4) . .
O1S W2 Na1 O38 1.0(3) . .
O2T W2 Na1 O26 109.7(5) 1_655 .
O12 W2 Na1 O26 -150.0(4) 2_565 .
O24 W2 Na1 O26 7.1(5) . .
O23 W2 Na1 O26 -144.6(5) . .
O1S W2 Na1 O26 -79.5(4) . .
O2T W2 Na1 O6W -7.1(5) 1_655 .
O12 W2 Na1 O6W 93.1(6) 2_565 .
O24 W2 Na1 O6W -109.8(5) . .
O23 W2 Na1 O6W 98.5(6) . .
O26 W2 Na1 O6W -116.9(6) . .
O1S W2 Na1 O6W 163.7(5) . .
O2T W2 Na1 W3 -138.1(3) 1_655 .
O12 W2 Na1 W3 -37.8(3) 2_565 .
O24 W2 Na1 W3 119.3(3) . .
O23 W2 Na1 W3 -32.4(3) . .
O26 W2 Na1 W3 112.2(4) . .
O1S W2 Na1 W3 32.7(2) . .
O2T W2 Na1 W6 111.0(3) 1_655 .
O12 W2 Na1 W6 -148.7(3) 2_565 .
O24 W2 Na1 W6 8.3(4) . .
O23 W2 Na1 W6 -143.4(4) . .
O26 W2 Na1 W6 1.3(3) . .
O1S W2 Na1 W6 -78.2(2) . .
O2T W2 Na1 W9 166.3(3) 1_655 .
O12 W2 Na1 W9 -93.4(3) 2_565 .
O24 W2 Na1 W9 63.7(4) . .
O23 W2 Na1 W9 -88.1(4) . .
O26 W2 Na1 W9 56.6(3) . .
O1S W2 Na1 W9 -22.9(2) . .
O6T W6 Na1 Na6 -20.4(14) . .
O56 W6 Na1 Na6 -110.0(15) . .
O26 W6 Na1 Na6 107.2(15) . .
O69 W6 Na1 Na6 -128.7(14) . .
O46 W6 Na1 Na6 70.4(14) . .
O2S W6 Na1 Na6 155.0(14) . .
O6T W6 Na1 O3T 127(3) . 2_655
O56 W6 Na1 O3T 37(4) . 2_655
O26 W6 Na1 O3T -106(3) . 2_655
O69 W6 Na1 O3T 18(3) . 2_655
O46 W6 Na1 O3T -143(3) . 2_655
O2S W6 Na1 O3T -58(3) . 2_655
Na6 W6 Na1 O3T 147(4) . 2_655
O6T W6 Na1 O5W 41.6(5) . .
O56 W6 Na1 O5W -48.0(9) . .
O26 W6 Na1 O5W 169.2(6) . .
O69 W6 Na1 O5W -66.7(4) . .
O46 W6 Na1 O5W 132.4(4) . .
O2S W6 Na1 O5W -143.0(4) . .
Na6 W6 Na1 O5W 62.0(14) . .
O6T W6 Na1 O23 -147.6(4) . .
O56 W6 Na1 O23 122.8(6) . .
O26 W6 Na1 O23 -19.9(4) . .
O69 W6 Na1 O23 104.1(4) . .
O46 W6 Na1 O23 -56.7(4) . .
O2S W6 Na1 O23 27.8(4) . .
Na6 W6 Na1 O23 -127.2(15) . .
O6T W6 Na1 O38 148.7(4) . .
O56 W6 Na1 O38 59.1(7) . .
O26 W6 Na1 O38 -83.7(5) . .
O69 W6 Na1 O38 40.4(3) . .
O46 W6 Na1 O38 -120.5(3) . .
O2S W6 Na1 O38 -35.9(3) . .
Na6 W6 Na1 O38 169.1(15) . .
O6T W6 Na1 O26 -127.6(5) . .
O56 W6 Na1 O26 142.8(7) . .
O69 W6 Na1 O26 124.1(5) . .
O46 W6 Na1 O26 -36.8(5) . .
O2S W6 Na1 O26 47.8(4) . .
Na6 W6 Na1 O26 -107.2(15) . .
O6T W6 Na1 O6W -64.7(6) . .
O56 W6 Na1 O6W -154.4(7) . .
O26 W6 Na1 O6W 62.9(6) . .
O69 W6 Na1 O6W -173.0(6) . .
O46 W6 Na1 O6W 26.1(6) . .
O2S W6 Na1 O6W 110.6(5) . .
Na6 W6 Na1 O6W -44.3(14) . .
O6T W6 Na1 W3 179.0(3) . .
O56 W6 Na1 W3 89.4(6) . .
O26 W6 Na1 W3 -53.4(4) . .
O69 W6 Na1 W3 70.7(3) . .
O46 W6 Na1 W3 -90.2(3) . .
O2S W6 Na1 W3 -5.6(2) . .
Na6 W6 Na1 W3 -160.6(15) . .
O6T W6 Na1 W2 -129.1(3) . .
O56 W6 Na1 W2 141.3(6) . .
O26 W6 Na1 W2 -1.5(3) . .
O69 W6 Na1 W2 122.6(3) . .
O46 W6 Na1 W2 -38.3(3) . .
O2S W6 Na1 W2 46.3(2) . .
Na6 W6 Na1 W2 -108.7(14) . .
O6T W6 Na1 W9 121.8(3) . .
O56 W6 Na1 W9 32.2(7) . .
O26 W6 Na1 W9 -110.5(4) . .
O69 W6 Na1 W9 13.5(2) . .
O46 W6 Na1 W9 -147.4(2) . .
O2S W6 Na1 W9 -62.8(2) . .
Na6 W6 Na1 W9 142.2(14) . .
O9T W9 Na1 Na6 -69.7(19) . .
O79 W9 Na1 Na6 21(2) . .
O38 W9 Na1 Na6 164(2) . .
O69 W9 Na1 Na6 37.6(18) . .
O89 W9 Na1 Na6 -163.4(18) . .
O3S W9 Na1 Na6 113.4(18) . .
O9T W9 Na1 O3T 59.8(4) . 2_655
O79 W9 Na1 O3T 150.8(6) . 2_655
O38 W9 Na1 O3T -66.7(5) . 2_655
O69 W9 Na1 O3T 167.1(5) . 2_655
O89 W9 Na1 O3T -33.8(5) . 2_655
O3S W9 Na1 O3T -117.1(4) . 2_655
O9T W9 Na1 O5W -33.6(5) . .
O79 W9 Na1 O5W 57.4(7) . .
O38 W9 Na1 O5W -160.1(6) . .
O69 W9 Na1 O5W 73.7(5) . .
O89 W9 Na1 O5W -127.3(5) . .
O3S W9 Na1 O5W 149.5(4) . .
O9T W9 Na1 O23 150.7(4) . .
O79 W9 Na1 O23 -118.3(6) . .
O38 W9 Na1 O23 24.2(4) . .
O69 W9 Na1 O23 -102.0(4) . .
O89 W9 Na1 O23 57.1(4) . .
O3S W9 Na1 O23 -26.1(4) . .
O9T W9 Na1 O38 126.5(5) . .
O79 W9 Na1 O38 -142.5(6) . .
O69 W9 Na1 O38 -126.2(5) . .
O89 W9 Na1 O38 32.9(5) . .
O3S W9 Na1 O38 -50.3(4) . .
O9T W9 Na1 O26 -148.7(4) . .
O79 W9 Na1 O26 -57.7(7) . .
O38 W9 Na1 O26 84.8(5) . .
O69 W9 Na1 O26 -41.4(3) . .
O89 W9 Na1 O26 117.7(4) . .
O3S W9 Na1 O26 34.5(4) . .
O9T W9 Na1 O6W -149(2) . .
O79 W9 Na1 O6W -58(3) . .
O38 W9 Na1 O6W 85(2) . .
O69 W9 Na1 O6W -41(2) . .
O89 W9 Na1 O6W 118(2) . .
O3S W9 Na1 O6W 34(2) . .
O9T W9 Na1 W3 131.0(3) . .
O79 W9 Na1 W3 -138.0(5) . .
O38 W9 Na1 W3 4.5(4) . .
O69 W9 Na1 W3 -121.7(3) . .
O89 W9 Na1 W3 37.3(3) . .
O3S W9 Na1 W3 -45.9(2) . .
O9T W9 Na1 W2 -177.2(3) . .
O79 W9 Na1 W2 -86.2(6) . .
O38 W9 Na1 W2 56.3(4) . .
O69 W9 Na1 W2 -69.9(3) . .
O89 W9 Na1 W2 89.2(3) . .
O3S W9 Na1 W2 5.9(3) . .
O9T W9 Na1 W6 -120.8(3) . .
O79 W9 Na1 W6 -29.8(6) . .
O38 W9 Na1 W6 112.7(4) . .
O69 W9 Na1 W6 -13.5(2) . .
O89 W9 Na1 W6 145.5(2) . .
O3S W9 Na1 W6 62.3(2) . .
O10W Na2 Na4 O9W -172.4(14) . .
O7W Na2 Na4 O9W 10.7(12) . .
O8W Na2 Na4 O9W -85.1(9) . .
O9T Na2 Na4 O9W 89.3(9) . .
N4 Na2 Na4 O9W 155.2(8) 2_556 .
O10W Na2 Na4 O8T -30.2(11) . 1_545
O7W Na2 Na4 O8T 152.8(11) . 1_545
O9W Na2 Na4 O8T 142(2) . 1_545
O8W Na2 Na4 O8T 57.1(14) . 1_545
O9T Na2 Na4 O8T -128.6(14) . 1_545
N4 Na2 Na4 O8T -62.7(17) 2_556 1_545
O10W Na2 Na4 O89 88.2(10) . .
O7W Na2 Na4 O89 -88.8(9) . .
O9W Na2 Na4 O89 -99.5(12) . .
O8W Na2 Na4 O89 175.4(7) . .
O9T Na2 Na4 O89 -10.2(6) . .
N4 Na2 Na4 O89 55.7(12) 2_556 .
O7W Na2 Na4 O10W -177.0(7) . .
O9W Na2 Na4 O10W 172.4(14) . .
O8W Na2 Na4 O10W 87.3(8) . .
O9T Na2 Na4 O10W -98.3(8) . .
N4 Na2 Na4 O10W -32.5(12) 2_556 .
O10W Na2 Na4 O6W -137.5(16) . 2_655
O7W Na2 Na4 O6W 45.5(14) . 2_655
O9W Na2 Na4 O6W 34.8(9) . 2_655
O8W Na2 Na4 O6W -50.3(12) . 2_655
O9T Na2 Na4 O6W 124.1(12) . 2_655
N4 Na2 Na4 O6W -170.0(8) 2_556 2_655
O10W Na2 Na4 W8 89.4(11) . 2_565
O7W Na2 Na4 W8 -87.5(10) . 2_565
O9W Na2 Na4 W8 -98.2(12) . 2_565
O8W Na2 Na4 W8 176.7(7) . 2_565
O9T Na2 Na4 W8 -8.9(7) . 2_565
N4 Na2 Na4 W8 57.0(13) 2_556 2_565
Na3 Na3 Na5 O4W -155(6) 2_476 .
O6T Na3 Na5 O4W -61.3(7) 1_465 .
O12W Na3 Na5 O4W -98.8(9) . .
O6T Na3 Na5 O4W 127.9(7) 2_566 .
O11W Na3 Na5 O4W 26.7(8) . .
O13W Na3 Na5 O4W 73.1(7) . .
O11W Na3 Na5 O4W -153.4(7) 2_476 .
Na6 Na3 Na5 O4W -42.1(5) 1_465 .
Na3 Na3 Na5 O12W -56(6) 2_476 .
O6T Na3 Na5 O12W 37.5(8) 1_465 .
O6T Na3 Na5 O12W -133.3(10) 2_566 .
O11W Na3 Na5 O12W 125.5(10) . .
O13W Na3 Na5 O12W 171.9(10) . .
O11W Na3 Na5 O12W -54.7(8) 2_476 .
Na6 Na3 Na5 O12W 56.7(7) 1_465 .
Na3 Na3 Na5 O15W -70(6) 2_476 .
O6T Na3 Na5 O15W 22.7(10) 1_465 .
O12W Na3 Na5 O15W -14.8(10) . .
O6T Na3 Na5 O15W -148.1(8) 2_566 .
O11W Na3 Na5 O15W 110.8(10) . .
O13W Na3 Na5 O15W 157.1(10) . .
O11W Na3 Na5 O15W -69.4(10) 2_476 .
Na6 Na3 Na5 O15W 42.0(8) 1_465 .
Na3 Na3 Na5 O14W 25(6) 2_476 .
O6T Na3 Na5 O14W 118.2(7) 1_465 .
O12W Na3 Na5 O14W 80.7(8) . .
O6T Na3 Na5 O14W -52.6(7) 2_566 .
O11W Na3 Na5 O14W -153.7(8) . .
O13W Na3 Na5 O14W -107.4(7) . .
O11W Na3 Na5 O14W 26.1(7) 2_476 .
Na6 Na3 Na5 O14W 137.5(6) 1_465 .
Na3 Na3 Na5 O13W 132(6) 2_476 .
O6T Na3 Na5 O13W -134.4(8) 1_465 .
O12W Na3 Na5 O13W -171.9(10) . .
O6T Na3 Na5 O13W 54.8(7) 2_566 .
O11W Na3 Na5 O13W -46.4(7) . .
O11W Na3 Na5 O13W 133.5(8) 2_476 .
Na6 Na3 Na5 O13W -115.1(6) 1_465 .
Na3 Na3 Na5 O16W 108(6) 2_476 .
O6T Na3 Na5 O16W -158.3(6) 1_465 .
O12W Na3 Na5 O16W 164.2(10) . .
O6T Na3 Na5 O16W 30.9(9) 2_566 .
O11W Na3 Na5 O16W -70.3(10) . .
O13W Na3 Na5 O16W -23.9(8) . .
O11W Na3 Na5 O16W 109.5(8) 2_476 .
Na6 Na3 Na5 O16W -139.1(7) 1_465 .
Na3 Na3 Na5 K2 159(6) 2_476 .
O6T Na3 Na5 K2 -107.9(5) 1_465 .
O12W Na3 Na5 K2 -145.4(8) . .
O6T Na3 Na5 K2 81.3(6) 2_566 .
O11W Na3 Na5 K2 -19.9(8) . .
O13W Na3 Na5 K2 26.5(5) . .
O11W Na3 Na5 K2 160.0(5) 2_476 .
Na6 Na3 Na5 K2 -88.6(4) 1_465 .
Na3 Na3 Na5 Na6 -112(6) 2_476 1_465
O6T Na3 Na5 Na6 -19.2(5) 1_465 1_465
O12W Na3 Na5 Na6 -56.7(7) . 1_465
O6T Na3 Na5 Na6 170.0(6) 2_566 1_465
O11W Na3 Na5 Na6 68.8(7) . 1_465
O13W Na3 Na5 Na6 115.1(6) . 1_465
O11W Na3 Na5 Na6 -111.4(6) 2_476 1_465
O16W K2 Na5 O4W 151.1(8) . .
O7M K2 Na5 O4W -116.8(12) . .
O3W K2 Na5 O4W -131.6(6) . .
O1L K2 Na5 O4W -58.5(6) . .
O10A K2 Na5 O4W 71.5(6) . .
O410 K2 Na5 O4W 98.1(6) . .
O45 K2 Na5 O4W 164.0(6) . .
C7 K2 Na5 O4W -77.9(6) . .
Co1 K2 Na5 O4W -48.7(7) . .
W10 K2 Na5 O4W 76.5(6) . .
O16W K2 Na5 O12W -165.0(11) . .
O7M K2 Na5 O12W -72.9(16) . .
O4W K2 Na5 O12W 43.9(10) . .
O3W K2 Na5 O12W -87.7(9) . .
O1L K2 Na5 O12W -14.7(10) . .
O10A K2 Na5 O12W 115.4(9) . .
O410 K2 Na5 O12W 142.0(9) . .
O45 K2 Na5 O12W -152.1(9) . .
C7 K2 Na5 O12W -34.0(9) . .
Co1 K2 Na5 O12W -4.8(11) . .
W10 K2 Na5 O12W 120.4(9) . .
O16W K2 Na5 O15W 85.0(7) . .
O7M K2 Na5 O15W 177.1(11) . .
O4W K2 Na5 O15W -66.1(8) . .
O3W K2 Na5 O15W 162.3(6) . .
O1L K2 Na5 O15W -124.6(6) . .
O10A K2 Na5 O15W 5.4(6) . .
O410 K2 Na5 O15W 32.1(6) . .
O45 K2 Na5 O15W 98.0(6) . .
C7 K2 Na5 O15W -144.0(6) . .
Co1 K2 Na5 O15W -114.7(6) . .
W10 K2 Na5 O15W 10.4(6) . .
O16W K2 Na5 O14W -17.8(7) . .
O7M K2 Na5 O14W 74.3(14) . .
O4W K2 Na5 O14W -168.9(10) . .
O3W K2 Na5 O14W 59.5(7) . .
O1L K2 Na5 O14W 132.5(7) . .
O10A K2 Na5 O14W -97.4(7) . .
O410 K2 Na5 O14W -70.8(7) . .
O45 K2 Na5 O14W -4.9(8) . .
C7 K2 Na5 O14W 113.2(7) . .
Co1 K2 Na5 O14W 142.4(6) . .
W10 K2 Na5 O14W -92.4(7) . .
O16W K2 Na5 O13W -111.0(6) . .
O7M K2 Na5 O13W -18.9(13) . .
O4W K2 Na5 O13W 97.9(7) . .
O3W K2 Na5 O13W -33.7(4) . .
O1L K2 Na5 O13W 39.3(4) . .
O10A K2 Na5 O13W 169.4(4) . .
O410 K2 Na5 O13W -164.0(4) . .
O45 K2 Na5 O13W -98.1(4) . .
C7 K2 Na5 O13W 20.0(5) . .
Co1 K2 Na5 O13W 49.2(5) . .
W10 K2 Na5 O13W 174.3(4) . .
O7M K2 Na5 O16W 92.1(12) . .
O4W K2 Na5 O16W -151.1(8) . .
O3W K2 Na5 O16W 77.3(5) . .
O1L K2 Na5 O16W 150.3(5) . .
O10A K2 Na5 O16W -79.6(5) . .
O410 K2 Na5 O16W -53.0(5) . .
O45 K2 Na5 O16W 12.9(5) . .
C7 K2 Na5 O16W 131.0(5) . .
Co1 K2 Na5 O16W 160.2(5) . .
W10 K2 Na5 O16W -74.6(5) . .
O16W K2 Na5 Na3 -131.3(6) . .
O7M K2 Na5 Na3 -39.2(13) . .
O4W K2 Na5 Na3 77.6(6) . .
O3W K2 Na5 Na3 -54.0(4) . .
O1L K2 Na5 Na3 19.0(4) . .
O10A K2 Na5 Na3 149.1(4) . .
O410 K2 Na5 Na3 175.7(3) . .
O45 K2 Na5 Na3 -118.4(4) . .
C7 K2 Na5 Na3 -0.3(4) . .
Co1 K2 Na5 Na3 28.9(5) . .
W10 K2 Na5 Na3 154.1(3) . .
O16W K2 Na5 Na6 164.0(6) . 1_465
O7M K2 Na5 Na6 -103.9(12) . 1_465
O4W K2 Na5 Na6 12.9(6) . 1_465
O3W K2 Na5 Na6 -118.7(4) . 1_465
O1L K2 Na5 Na6 -45.7(4) . 1_465
O10A K2 Na5 Na6 84.4(3) . 1_465
O410 K2 Na5 Na6 111.0(3) . 1_465
O45 K2 Na5 Na6 176.9(3) . 1_465
C7 K2 Na5 Na6 -65.0(4) . 1_465
Co1 K2 Na5 Na6 -35.8(5) . 1_465
W10 K2 Na5 Na6 89.4(3) . 1_465
O3T Na1 Na6 O5W -92.1(9) 2_655 .
O23 Na1 Na6 O5W 167.0(8) . .
O38 Na1 Na6 O5W 59(4) . .
O26 Na1 Na6 O5W 111.1(8) . .
O6W Na1 Na6 O5W -156.4(18) . .
W3 Na1 Na6 O5W 157(4) . .
W2 Na1 Na6 O5W 142.8(6) . .
W6 Na1 Na6 O5W 83.9(8) . .
W9 Na1 Na6 O5W 40.9(18) . .
O3T Na1 Na6 O6W 64.3(14) 2_655 .
O5W Na1 Na6 O6W 156.4(18) . .
O23 Na1 Na6 O6W -37(2) . .
O38 Na1 Na6 O6W -145(3) . .
O26 Na1 Na6 O6W -92.4(12) . .
W3 Na1 Na6 O6W -47(5) . .
W2 Na1 Na6 O6W -60.7(14) . .
W6 Na1 Na6 O6W -119.6(12) . .
W9 Na1 Na6 O6W -162.6(7) . .
O5W Na1 Na6 O3T 92.1(9) . 2_655
O23 Na1 Na6 O3T -100.9(14) . 2_655
O38 Na1 Na6 O3T 151(4) . 2_655
O26 Na1 Na6 O3T -156.8(7) . 2_655
O6W Na1 Na6 O3T -64.3(14) . 2_655
W3 Na1 Na6 O3T -111(4) . 2_655
W2 Na1 Na6 O3T -125.1(8) . 2_655
W6 Na1 Na6 O3T 176.0(5) . 2_655
W9 Na1 Na6 O3T 133.0(16) . 2_655
O3T Na1 Na6 O26 156.8(7) 2_655 .
O5W Na1 Na6 O26 -111.1(8) . .
O23 Na1 Na6 O26 55.9(12) . .
O38 Na1 Na6 O26 -52(3) . .
O6W Na1 Na6 O26 92.4(12) . .
W3 Na1 Na6 O26 46(4) . .
W2 Na1 Na6 O26 31.7(3) . .
W6 Na1 Na6 O26 -27.2(3) . .
W9 Na1 Na6 O26 -70.2(12) . .
O3T Na1 Na6 O23 100.9(14) 2_655 .
O5W Na1 Na6 O23 -167.0(8) . .
O38 Na1 Na6 O23 -108(4) . .
O26 Na1 Na6 O23 -55.9(12) . .
O6W Na1 Na6 O23 37(2) . .
W3 Na1 Na6 O23 -10(3) . .
W2 Na1 Na6 O23 -24.2(9) . .
W6 Na1 Na6 O23 -83.1(13) . .
W9 Na1 Na6 O23 -126(2) . .
O3T Na1 Na6 W6 -176.0(5) 2_655 .
O5W Na1 Na6 W6 -83.9(8) . .
O23 Na1 Na6 W6 83.1(13) . .
O38 Na1 Na6 W6 -25(3) . .
O26 Na1 Na6 W6 27.2(3) . .
O6W Na1 Na6 W6 119.6(12) . .
W3 Na1 Na6 W6 73(4) . .
W2 Na1 Na6 W6 58.9(5) . .
W9 Na1 Na6 W6 -43.0(13) . .
O3T Na1 Na6 Na3 -138.9(16) 2_655 1_645
O5W Na1 Na6 Na3 -46.8(15) . 1_645
O23 Na1 Na6 Na3 120.2(17) . 1_645
O38 Na1 Na6 Na3 12(5) . 1_645
O26 Na1 Na6 Na3 64.3(19) . 1_645
O6W Na1 Na6 Na3 157(3) . 1_645
W3 Na1 Na6 Na3 110(4) . 1_645
W2 Na1 Na6 Na3 96.0(18) . 1_645
W6 Na1 Na6 Na3 37.1(18) . 1_645
W9 Na1 Na6 Na3 -6(3) . 1_645
O3T Na1 Na6 Na5 -28(4) 2_655 1_645
O5W Na1 Na6 Na5 65(4) . 1_645
O23 Na1 Na6 Na5 -128(3) . 1_645
O38 Na1 Na6 Na5 123(4) . 1_645
O26 Na1 Na6 Na5 176(4) . 1_645
O6W Na1 Na6 Na5 -92(4) . 1_645
W3 Na1 Na6 Na5 -139(3) . 1_645
W2 Na1 Na6 Na5 -153(4) . 1_645
W6 Na1 Na6 Na5 148(4) . 1_645
W9 Na1 Na6 Na5 105(4) . 1_645
O6T W6 Na6 Na1 158.3(15) . .
O56 W6 Na6 Na1 96.6(17) . .
O26 W6 Na6 Na1 -60.8(14) . .
O69 W6 Na6 Na1 47.9(14) . .
O46 W6 Na6 Na1 -114.9(14) . .
O2S W6 Na6 Na1 -27.5(15) . .
O6T W6 Na6 O5W 56.6(7) . .
O56 W6 Na6 O5W -5.1(16) . .
O26 W6 Na6 O5W -162.5(10) . .
O69 W6 Na6 O5W -53.8(7) . .
O46 W6 Na6 O5W 143.4(6) . .
O2S W6 Na6 O5W -129.2(6) . .
Na1 W6 Na6 O5W -101.7(16) . .
O6T W6 Na6 O6W -85.0(10) . .
O56 W6 Na6 O6W -146.7(8) . .
O26 W6 Na6 O6W 56.0(8) . .
O69 W6 Na6 O6W 164.7(11) . .
O46 W6 Na6 O6W 1.8(11) . .
O2S W6 Na6 O6W 89.2(10) . .
Na1 W6 Na6 O6W 116.8(19) . .
O6T W6 Na6 O3T 152.0(11) . 2_655
O56 W6 Na6 O3T 90.3(15) . 2_655
O26 W6 Na6 O3T -67.1(10) . 2_655
O69 W6 Na6 O3T 41.6(10) . 2_655
O46 W6 Na6 O3T -121.2(10) . 2_655
O2S W6 Na6 O3T -33.8(11) . 2_655
Na1 W6 Na6 O3T -6.3(8) . 2_655
O6T W6 Na6 O26 -140.9(6) . .
O56 W6 Na6 O26 157.4(8) . .
O69 W6 Na6 O26 108.7(6) . .
O46 W6 Na6 O26 -54.1(6) . .
O2S W6 Na6 O26 33.3(6) . .
Na1 W6 Na6 O26 60.8(14) . .
O6T W6 Na6 O23 -159.8(5) . .
O56 W6 Na6 O23 138.5(8) . .
O26 W6 Na6 O23 -18.9(3) . .
O69 W6 Na6 O23 89.8(5) . .
O46 W6 Na6 O23 -73.0(5) . .
O2S W6 Na6 O23 14.4(5) . .
Na1 W6 Na6 O23 41.9(13) . .
O6T W6 Na6 Na3 5.3(3) . 1_645
O56 W6 Na6 Na3 -56.4(11) . 1_645
O26 W6 Na6 Na3 146.2(6) . 1_645
O69 W6 Na6 Na3 -105.1(3) . 1_645
O46 W6 Na6 Na3 92.1(3) . 1_645
O2S W6 Na6 Na3 179.5(3) . 1_645
Na1 W6 Na6 Na3 -153.0(15) . 1_645
O6T W6 Na6 Na5 -9.4(4) . 1_645
O56 W6 Na6 Na5 -71.1(12) . 1_645
O26 W6 Na6 Na5 131.5(7) . 1_645
O69 W6 Na6 Na5 -119.8(4) . 1_645
O46 W6 Na6 Na5 77.4(5) . 1_645
O2S W6 Na6 Na5 164.8(3) . 1_645
Na1 W6 Na6 Na5 -167.7(17) . 1_645
O1L Co1 O1 K1 139.9(3) . .
O7M Co1 O1 K1 -45.5(16) . .
O5M Co1 O1 K1 -38.4(3) . .
O1T Co1 O1 K1 51.6(2) . .
N1 Co1 O1 K1 -141.3(3) . .
K2 Co1 O1 K1 107.7(3) . .
O2T K1 O1 Co1 150.6(3) . .
O5M K1 O1 Co1 32.3(2) . .
O810 K1 O1 Co1 10.9(4) 2_565 .
O10B K1 O1 Co1 -99.3(6) 2_565 .
O2W K1 O1 Co1 -139.3(2) . .
O1T K1 O1 Co1 -39.2(2) . .
O101 K1 O1 Co1 -49.1(3) 2_565 .
O78 K1 O1 Co1 64.1(3) . .
Co10 K1 O1 Co1 -38.6(4) 2_565 .
W10 K1 O1 Co1 -38.6(4) 2_565 .
O2S Sb1 O1S W1 -136.5(3) . 2_565
O3S Sb1 O1S W1 134.7(3) . 2_565
O2S Sb1 O1S W3 109.4(4) . .
O3S Sb1 O1S W3 20.6(4) . .
O2S Sb1 O1S W2 -22.9(4) . .
O3S Sb1 O1S W2 -111.7(4) . .
O3T W3 O1S Sb1 164.1(15) . .
O13 W3 O1S Sb1 124.1(5) 2_565 .
O39 W3 O1S Sb1 29.7(4) 2_565 .
O23 W3 O1S Sb1 -141.6(5) . .
O38 W3 O1S Sb1 -55.9(4) . .
Na1 W3 O1S Sb1 -101.2(4) . .
O3T W3 O1S W1 43.5(18) . 2_565
O13 W3 O1S W1 3.4(2) 2_565 2_565
O39 W3 O1S W1 -90.9(3) 2_565 2_565
O23 W3 O1S W1 97.7(3) . 2_565
O38 W3 O1S W1 -176.5(3) . 2_565
Na1 W3 O1S W1 138.2(2) . 2_565
O3T W3 O1S W2 -51.4(18) . .
O13 W3 O1S W2 -91.4(3) 2_565 .
O39 W3 O1S W2 174.2(3) 2_565 .
O23 W3 O1S W2 2.9(3) . .
O38 W3 O1S W2 88.6(3) . .
Na1 W3 O1S W2 43.3(2) . .
O2T W2 O1S Sb1 175.8(17) 1_655 .
O12 W2 O1S Sb1 -124.8(5) 2_565 .
O24 W2 O1S Sb1 -27.3(4) . .
O23 W2 O1S Sb1 142.0(5) . .
O26 W2 O1S Sb1 58.8(4) . .
Na1 W2 O1S Sb1 102.7(4) . .
O2T W2 O1S W1 -64.0(19) 1_655 2_565
O12 W2 O1S W1 -4.6(3) 2_565 2_565
O24 W2 O1S W1 93.0(3) . 2_565
O23 W2 O1S W1 -97.7(3) . 2_565
O26 W2 O1S W1 179.1(3) . 2_565
Na1 W2 O1S W1 -137.1(2) . 2_565
O2T W2 O1S W3 31(2) 1_655 .
O12 W2 O1S W3 90.3(3) 2_565 .
O24 W2 O1S W3 -172.2(3) . .
O23 W2 O1S W3 -2.9(3) . .
O26 W2 O1S W3 -86.1(3) . .
Na1 W2 O1S W3 -42.2(2) . .
O110 W1 O1T Co1 -12(2) . .
O101 W1 O1T Co1 90(2) 2_565 .
O13 W1 O1T Co1 -103(2) . .
O12 W1 O1T Co1 177(2) . .
O1S W1 O1T Co1 -149.1(19) 2_565 .
K1 W1 O1T Co1 118(3) . .
O110 W1 O1T K1 -130.4(3) . .
O101 W1 O1T K1 -28.2(3) 2_565 .
O13 W1 O1T K1 138.7(2) . .
O12 W1 O1T K1 58.8(3) . .
O1S W1 O1T K1 92.9(9) 2_565 .
O1L Co1 O1T W1 94(2) . .
O7M Co1 O1T W1 2(2) . .
O5M Co1 O1T W1 -79(2) . .
O1 Co1 O1T W1 -167(2) . .
N1 Co1 O1T W1 110(3) . .
K1 Co1 O1T W1 -119(2) . .
K2 Co1 O1T W1 45(2) . .
O1L Co1 O1T K1 -146.6(2) . .
O7M Co1 O1T K1 120.7(2) . .
O5M Co1 O1T K1 40.0(2) . .
O1 Co1 O1T K1 -47.7(2) . .
N1 Co1 O1T K1 -131.4(12) . .
K2 Co1 O1T K1 163.86(18) . .
O2T K1 O1T W1 -123.7(6) . .
O5M K1 O1T W1 137.3(3) . .
O810 K1 O1T W1 64.6(3) 2_565 .
O10B K1 O1T W1 10.4(3) 2_565 .
O2W K1 O1T W1 -59.4(3) . .
O1 K1 O1T W1 -149.1(3) . .
O101 K1 O1T W1 19.4(2) 2_565 .
O78 K1 O1T W1 114.4(3) . .
Co10 K1 O1T W1 31.2(2) 2_565 .
W10 K1 O1T W1 31.2(2) 2_565 .
Co1 K1 O1T W1 171.3(4) . .
O2T K1 O1T Co1 65.0(7) . .
O5M K1 O1T Co1 -34.1(2) . .
O810 K1 O1T Co1 -106.8(2) 2_565 .
O10B K1 O1T Co1 -161.0(2) 2_565 .
O2W K1 O1T Co1 129.24(18) . .
O1 K1 O1T Co1 39.5(2) . .
O101 K1 O1T Co1 -151.9(3) 2_565 .
O78 K1 O1T Co1 -57.0(3) . .
Co10 K1 O1T Co1 -140.17(18) 2_565 .
W10 K1 O1T Co1 -140.17(18) 2_565 .
O1S Sb1 O2S W5 -174.0(3) . .
O3S Sb1 O2S W5 -81.7(3) . .
O1S Sb1 O2S W6 -44.3(5) . .
O3S Sb1 O2S W6 48.1(5) . .
O1S Sb1 O2S W4 79.1(3) . .
O3S Sb1 O2S W4 171.5(3) . .
O5T W5 O2S Sb1 -172.4(9) . .
O7M W5 O2S Sb1 -29.5(3) . .
O57 W5 O2S Sb1 62.8(3) . .
O45 W5 O2S Sb1 -119.2(4) . .
O56 W5 O2S Sb1 149.9(4) . .
K2 W5 O2S Sb1 -69.5(3) . .
O5T W5 O2S W6 38.8(11) . .
O7M W5 O2S W6 -178.3(3) . .
O57 W5 O2S W6 -86.1(3) . .
O45 W5 O2S W6 92.0(3) . .
O56 W5 O2S W6 1.1(2) . .
K2 W5 O2S W6 141.72(18) . .
O5T W5 O2S W4 -52.8(11) . .
O7M W5 O2S W4 90.0(3) . .
O57 W5 O2S W4 -177.7(3) . .
O45 W5 O2S W4 0.3(2) . .
O56 W5 O2S W4 -90.6(3) . .
K2 W5 O2S W4 50.05(18) . .
O6T W6 O2S Sb1 169.9(16) . .
O56 W6 O2S Sb1 -136.0(5) . .
O26 W6 O2S Sb1 46.9(5) . .
O69 W6 O2S Sb1 -43.7(5) . .
O46 W6 O2S Sb1 134.0(5) . .
Na6 W6 O2S Sb1 24.2(6) . .
Na1 W6 O2S Sb1 18.4(5) . .
O6T W6 O2S W5 -55.2(19) . .
O56 W6 O2S W5 -1.2(3) . .
O26 W6 O2S W5 -178.3(3) . .
O69 W6 O2S W5 91.2(3) . .
O46 W6 O2S W5 -91.2(3) . .
Na6 W6 O2S W5 159.0(3) . .
Na1 W6 O2S W5 153.27(19) . .
O6T W6 O2S W4 39.1(19) . .
O56 W6 O2S W4 93.2(3) . .
O26 W6 O2S W4 -83.9(3) . .
O69 W6 O2S W4 -174.4(3) . .
O46 W6 O2S W4 3.2(3) . .
Na6 W6 O2S W4 -106.6(3) . .
Na1 W6 O2S W4 -112.3(2) . .
O4T W4 O2S Sb1 154(3) . .
O45 W4 O2S Sb1 117.8(4) . .
O410 W4 O2S Sb1 21.2(3) . .
O46 W4 O2S Sb1 -149.2(4) . .
O24 W4 O2S Sb1 -64.9(3) . .
K2 W4 O2S Sb1 67.7(3) . .
O4T W4 O2S W5 36(3) . .
O45 W4 O2S W5 -0.4(3) . .
O410 W4 O2S W5 -97.0(3) . .
O46 W4 O2S W5 92.6(3) . .
O24 W4 O2S W5 176.9(3) . .
K2 W4 O2S W5 -50.50(18) . .
O4T W4 O2S W6 -60(3) . .
O45 W4 O2S W6 -96.2(3) . .
O410 W4 O2S W6 167.1(3) . .
O46 W4 O2S W6 -3.3(3) . .
O24 W4 O2S W6 81.0(3) . .
K2 W4 O2S W6 -146.37(18) . .
O5M K1 O2T W2 117.2(7) . 1_455
O810 K1 O2T W2 -157.8(6) 2_565 1_455
O10B K1 O2T W2 -105.9(7) 2_565 1_455
O2W K1 O2T W2 -39.2(7) . 1_455
O1 K1 O2T W2 53.1(8) . 1_455
O1T K1 O2T W2 31.3(12) . 1_455
O101 K1 O2T W2 -95.9(8) 2_565 1_455
O78 K1 O2T W2 157.5(7) . 1_455
Co10 K1 O2T W2 -121.5(7) 2_565 1_455
W10 K1 O2T W2 -121.5(7) 2_565 1_455
Co1 K1 O2T W2 75.4(8) . 1_455
O1S Sb1 O3S W7 175.5(3) . .
O2S Sb1 O3S W7 83.0(3) . .
O1S Sb1 O3S W8 -78.1(3) . 2_565
O2S Sb1 O3S W8 -170.5(3) . 2_565
O1S Sb1 O3S W9 45.1(5) . .
O2S Sb1 O3S W9 -47.3(5) . .
O7T W7 O3S Sb1 179.9(10) . .
O5M W7 O3S Sb1 26.0(4) . .
O57 W7 O3S Sb1 -63.7(3) . .
O78 W7 O3S Sb1 118.1(4) . .
O79 W7 O3S Sb1 -148.8(4) . .
K1 W7 O3S Sb1 63.0(3) . .
O7T W7 O3S W8 60.9(11) . 2_565
O5M W7 O3S W8 -93.0(3) . 2_565
O57 W7 O3S W8 177.3(3) . 2_565
O78 W7 O3S W8 -0.9(2) . 2_565
O79 W7 O3S W8 92.2(3) . 2_565
K1 W7 O3S W8 -55.99(17) . 2_565
O7T W7 O3S W9 -30.7(12) . .
O5M W7 O3S W9 175.4(3) . .
O57 W7 O3S W9 85.8(3) . .
O78 W7 O3S W9 -92.5(3) . .
O79 W7 O3S W9 0.6(2) . .
K1 W7 O3S W9 -147.53(19) . .
O9T W9 O3S Sb1 -18E1(4) . .
O79 W9 O3S Sb1 134.8(6) . .
O38 W9 O3S Sb1 -48.0(5) . .
O69 W9 O3S Sb1 42.0(5) . .
O89 W9 O3S Sb1 -134.7(6) . .
Na1 W9 O3S Sb1 -19.1(6) . .
O9T W9 O3S W7 45(2) . .
O79 W9 O3S W7 -0.7(3) . .
O38 W9 O3S W7 176.6(3) . .
O69 W9 O3S W7 -93.4(3) . .
O89 W9 O3S W7 89.8(3) . .
Na1 W9 O3S W7 -154.6(2) . .
O9T W9 O3S W8 -49(2) . 2_565
O79 W9 O3S W8 -94.8(3) . 2_565
O38 W9 O3S W8 82.4(3) . 2_565
O69 W9 O3S W8 172.5(3) . 2_565
O89 W9 O3S W8 -4.3(3) . 2_565
Na1 W9 O3S W8 111.3(2) . 2_565
O13 W3 O3T Na1 -5(3) 2_565 2_655
O39 W3 O3T Na1 90(3) 2_565 2_655
O23 W3 O3T Na1 -96(3) . 2_655
O38 W3 O3T Na1 177(3) . 2_655
O1S W3 O3T Na1 -44(4) . 2_655
Na1 W3 O3T Na1 -139(3) . 2_655
O13 W3 O3T Na6 -43.6(14) 2_565 2_655
O39 W3 O3T Na6 51.3(14) 2_565 2_655
O23 W3 O3T Na6 -134.6(14) . 2_655
O38 W3 O3T Na6 138.7(14) . 2_655
O1S W3 O3T Na6 -82(2) . 2_655
Na1 W3 O3T Na6 -177.4(14) . 2_655
O7T W7 O5M Co1 67.0(6) . .
O57 W7 O5M Co1 -34.7(6) . .
O78 W7 O5M Co1 165.8(6) . .
O79 W7 O5M Co1 -104.3(11) . .
O3S W7 O5M Co1 -120.3(6) . .
K1 W7 O5M Co1 154.3(8) . .
O7T W7 O5M K1 -87.3(4) . .
O57 W7 O5M K1 171.0(4) . .
O78 W7 O5M K1 11.6(4) . .
O79 W7 O5M K1 101.4(9) . .
O3S W7 O5M K1 85.4(3) . .
O1L Co1 O5M W7 78(3) . .
O7M Co1 O5M W7 61.7(6) . .
O1T Co1 O5M W7 156.4(6) . .
O1 Co1 O5M W7 -116.9(6) . .
N1 Co1 O5M W7 -25.6(6) . .
K1 Co1 O5M W7 -157.8(7) . .
K2 Co1 O5M W7 86.6(6) . .
O1L Co1 O5M K1 -124(3) . .
O7M Co1 O5M K1 -140.6(3) . .
O1T Co1 O5M K1 -45.9(2) . .
O1 Co1 O5M K1 40.9(3) . .
N1 Co1 O5M K1 132.1(3) . .
K2 Co1 O5M K1 -115.66(17) . .
O2T K1 O5M W7 45.0(5) . .
O810 K1 O5M W7 -64.4(4) 2_565 .
O10B K1 O5M W7 -70.6(5) 2_565 .
O2W K1 O5M W7 153.3(3) . .
O1 K1 O5M W7 131.6(4) . .
O1T K1 O5M W7 -161.3(4) . .
O101 K1 O5M W7 -115.6(4) 2_565 .
O78 K1 O5M W7 -8.8(3) . .
Co10 K1 O5M W7 -80.6(4) 2_565 .
W10 K1 O5M W7 -80.6(4) 2_565 .
Co1 K1 O5M W7 164.4(5) . .
O2T K1 O5M Co1 -119.4(3) . .
O810 K1 O5M Co1 131.2(3) 2_565 .
O10B K1 O5M Co1 125.0(3) 2_565 .
O2W K1 O5M Co1 -11.1(6) . .
O1 K1 O5M Co1 -32.8(2) . .
O1T K1 O5M Co1 34.3(2) . .
O101 K1 O5M Co1 80.0(2) 2_565 .
O78 K1 O5M Co1 -173.2(3) . .
Co10 K1 O5M Co1 115.0(2) 2_565 .
W10 K1 O5M Co1 115.0(2) 2_565 .
O56 W6 O6T Na3 94(4) . 1_645
O26 W6 O6T Na3 -92(4) . 1_645
O69 W6 O6T Na3 1(4) . 1_645
O46 W6 O6T Na3 -179(4) . 1_645
O2S W6 O6T Na3 147(3) . 1_645
Na6 W6 O6T Na3 -65(4) . 1_645
Na1 W6 O6T Na3 -61(4) . 1_645
O56 W6 O6T Na3 -3.2(6) . 2_566
O26 W6 O6T Na3 170.7(5) . 2_566
O69 W6 O6T Na3 -96.8(6) . 2_566
O46 W6 O6T Na3 83.9(6) . 2_566
O2S W6 O6T Na3 49(2) . 2_566
Na6 W6 O6T Na3 -162.6(7) . 2_566
Na1 W6 O6T Na3 -158.2(6) . 2_566
O5T W5 O7M Co1 -63.7(6) . .
O57 W5 O7M Co1 39.0(6) . .
O45 W5 O7M Co1 -160.2(6) . .
O56 W5 O7M Co1 124.4(8) . .
O2S W5 O7M Co1 126.0(6) . .
K2 W5 O7M Co1 -141.9(8) . .
O5T W5 O7M K2 78.2(4) . .
O57 W5 O7M K2 -179.1(3) . .
O45 W5 O7M K2 -18.3(4) . .
O56 W5 O7M K2 -93.7(9) . .
O2S W5 O7M K2 -92.1(3) . .
O1L Co1 O7M W5 118.8(6) . .
O5M Co1 O7M W5 -63.1(6) . .
O1T Co1 O7M W5 -152.2(6) . .
O1 Co1 O7M W5 -55.9(18) . .
N1 Co1 O7M W5 40.1(6) . .
K1 Co1 O7M W5 -96.3(6) . .
K2 Co1 O7M W5 145.7(7) . .
O1L Co1 O7M K2 -26.9(3) . .
O5M Co1 O7M K2 151.2(3) . .
O1T Co1 O7M K2 62.1(3) . .
O1 Co1 O7M K2 158.4(14) . .
N1 Co1 O7M K2 -105.6(3) . .
K1 Co1 O7M K2 118.05(19) . .
O16W K2 O7M W5 8.7(7) . .
O4W K2 O7M W5 -174.8(6) . .
O3W K2 O7M W5 -57.2(4) . .
O1L K2 O7M W5 -134.6(4) . .
O10A K2 O7M W5 98.7(4) . .
O410 K2 O7M W5 75.7(3) . .
O45 K2 O7M W5 14.7(3) . .
C7 K2 O7M W5 -113.2(4) . .
Co1 K2 O7M W5 -155.5(5) . .
W10 K2 O7M W5 94.6(3) . .
O16W K2 O7M Co1 164.2(4) . .
O4W K2 O7M Co1 -19.3(8) . .
O3W K2 O7M Co1 98.3(4) . .
O1L K2 O7M Co1 20.9(2) . .
O10A K2 O7M Co1 -105.8(3) . .
O410 K2 O7M Co1 -128.8(3) . .
O45 K2 O7M Co1 170.2(4) . .
C7 K2 O7M Co1 42.3(3) . .
W10 K2 O7M Co1 -109.9(2) . .
O79 W9 O9T Na2 111.6(8) . .
O38 W9 O9T Na2 -63.0(8) . .
O69 W9 O9T Na2 -154.9(7) . .
O89 W9 O9T Na2 24.0(8) . .
O3S W9 O9T Na2 67(2) . .
Na1 W9 O9T Na2 -93.8(8) . .
O10W Na2 O9T W9 -54.8(9) . .
O7W Na2 O9T W9 118.9(8) . .
O9W Na2 O9T W9 27.1(8) . .
O8W Na2 O9T W9 27(2) . .
N4 Na2 O9T W9 -152.9(8) 2_556 .
Na4 Na2 O9T W9 -8.0(9) . .
O810 W8 O8T Na4 74(2) . 1_565
O78 W8 O8T Na4 -21(2) 2_565 1_565
O89 W8 O8T Na4 -111(2) 2_565 1_565
O39 W8 O8T Na4 163(2) . 1_565
O3S W8 O8T Na4 -50(4) 2_565 1_565
Na4 W8 O8T Na4 -128.6(19) 2_565 1_565
K1 W8 O8T Na4 34(2) 2_565 1_565
O10B W10 O10A K2 -119.5(3) . .
O410 W10 O10A K2 -21.4(3) . .
O810 W10 O10A K2 145.9(3) . .
O101 W10 O10A K2 63.8(16) . .
O110 W10 O10A K2 62.3(3) . .
K1 W10 O10A K2 -169.56(9) 2_565 .
O16W K2 O10A W10 121.8(4) . .
O7M K2 O10A W10 -9.1(4) . .
O4W K2 O10A W10 -149.8(5) . .
O3W K2 O10A W10 121.3(6) . .
O1L K2 O10A W10 -90.8(4) . .
O410 K2 O10A W10 17.2(3) . .
O45 K2 O10A W10 46.9(4) . .
C7 K2 O10A W10 -111.1(6) . .
Co1 K2 O10A W10 -49.3(4) . .
O10A W10 O10B K1 -130.9(3) . 2_565
O410 W10 O10B K1 133.3(3) . 2_565
O810 W10 O10B K1 -33.8(3) . 2_565
O101 W10 O10B K1 48.3(3) . 2_565
O110 W10 O10B K1 39.8(17) . 2_565
K2 W10 O10B K1 -179.21(9) . 2_565
O1T W1 O12 W2 175.9(4) . 2_565
O110 W1 O12 W2 24.2(12) . 2_565
O101 W1 O12 W2 -81.6(4) 2_565 2_565
O13 W1 O12 W2 80.5(4) . 2_565
O1S W1 O12 W2 5.9(3) 2_565 2_565
K1 W1 O12 W2 -135.6(4) . 2_565
O1T W1 O13 W3 -171.7(4) . 2_565
O110 W1 O13 W3 84.6(4) . 2_565
O101 W1 O13 W3 -26.8(9) 2_565 2_565
O12 W1 O13 W3 -79.6(4) . 2_565
O1S W1 O13 W3 -4.6(3) 2_565 2_565
K1 W1 O13 W3 -126.2(3) . 2_565
O2T W2 O23 W3 -170.7(5) 1_655 .
O12 W2 O23 W3 -70.1(5) 2_565 .
O24 W2 O23 W3 34.1(11) . .
O26 W2 O23 W3 89.8(5) . .
O1S W2 O23 W3 3.9(4) . .
Na1 W2 O23 W3 113.9(6) . .
O2T W2 O23 Na1 75.3(4) 1_655 .
O12 W2 O23 Na1 176.0(4) 2_565 .
O24 W2 O23 Na1 -79.9(9) . .
O26 W2 O23 Na1 -24.2(4) . .
O1S W2 O23 Na1 -110.0(4) . .
O2T W2 O23 Na6 66.6(5) 1_655 .
O12 W2 O23 Na6 167.2(4) 2_565 .
O24 W2 O23 Na6 -88.7(9) . .
O26 W2 O23 Na6 -33.0(4) . .
O1S W2 O23 Na6 -118.8(4) . .
Na1 W2 O23 Na6 -8.8(4) . .
O3T W3 O23 W2 167.5(5) . .
O13 W3 O23 W2 68.4(5) 2_565 .
O39 W3 O23 W2 -28.7(11) 2_565 .
O38 W3 O23 W2 -91.9(5) . .
O1S W3 O23 W2 -3.9(4) . .
Na1 W3 O23 W2 -115.6(6) . .
O3T W3 O23 Na1 -76.8(4) . .
O13 W3 O23 Na1 -176.0(4) 2_565 .
O39 W3 O23 Na1 86.9(9) 2_565 .
O38 W3 O23 Na1 23.7(4) . .
O1S W3 O23 Na1 111.7(4) . .
O3T W3 O23 Na6 -78.2(5) . .
O13 W3 O23 Na6 -177.4(5) 2_565 .
O39 W3 O23 Na6 85.5(10) 2_565 .
O38 W3 O23 Na6 22.3(5) . .
O1S W3 O23 Na6 110.3(5) . .
Na1 W3 O23 Na6 -1.4(4) . .
Na6 Na1 O23 W2 -49(2) . .
O3T Na1 O23 W2 -155.4(4) 2_655 .
O5W Na1 O23 W2 74(3) . .
O38 Na1 O23 W2 104.6(4) . .
O26 Na1 O23 W2 21.1(3) . .
O6W Na1 O23 W2 -76.0(5) . .
W3 Na1 O23 W2 125.0(5) . .
W6 Na1 O23 W2 31.7(3) . .
W9 Na1 O23 W2 92.2(3) . .
Na6 Na1 O23 W3 -173.6(19) . .
O3T Na1 O23 W3 79.6(4) 2_655 .
O5W Na1 O23 W3 -51(3) . .
O38 Na1 O23 W3 -20.4(3) . .
O26 Na1 O23 W3 -103.9(4) . .
O6W Na1 O23 W3 159.0(5) . .
W2 Na1 O23 W3 -125.0(5) . .
W6 Na1 O23 W3 -93.3(3) . .
W9 Na1 O23 W3 -32.8(3) . .
O3T Na1 O23 Na6 -106.7(19) 2_655 .
O5W Na1 O23 Na6 123(4) . .
O38 Na1 O23 Na6 153(2) . .
O26 Na1 O23 Na6 69.7(19) . .
O6W Na1 O23 Na6 -27.4(19) . .
W3 Na1 O23 Na6 173.6(19) . .
W2 Na1 O23 Na6 49(2) . .
W6 Na1 O23 Na6 80.4(19) . .
W9 Na1 O23 Na6 141(2) . .
Na1 Na6 O23 W2 133.1(19) . .
O5W Na6 O23 W2 112.5(13) . .
O6W Na6 O23 W2 -79.8(6) . .
O3T Na6 O23 W2 -164.1(4) 2_655 .
O26 Na6 O23 W2 29.7(4) . .
W6 Na6 O23 W2 41.1(4) . .
Na3 Na6 O23 W2 19.9(10) 1_645 .
Na5 Na6 O23 W2 -80.4(10) 1_645 .
Na1 Na6 O23 W3 7(2) . .
O5W Na6 O23 W3 -13.9(14) . .
O6W Na6 O23 W3 153.9(6) . .
O3T Na6 O23 W3 69.6(5) 2_655 .
O26 Na6 O23 W3 -96.7(5) . .
W6 Na6 O23 W3 -85.2(4) . .
Na3 Na6 O23 W3 -106.4(9) 1_645 .
Na5 Na6 O23 W3 153.3(9) 1_645 .
O5W Na6 O23 Na1 -20.7(14) . .
O6W Na6 O23 Na1 147(2) . .
O3T Na6 O23 Na1 62.7(18) 2_655 .
O26 Na6 O23 Na1 -103(2) . .
W6 Na6 O23 Na1 -92.0(19) . .
Na3 Na6 O23 Na1 -113(2) 1_645 .
Na5 Na6 O23 Na1 146(3) 1_645 .
O2T W2 O24 W4 -115.8(7) 1_655 .
O12 W2 O24 W4 141.8(7) 2_565 .
O23 W2 O24 W4 39.0(13) . .
O26 W2 O24 W4 -16.1(7) . .
O1S W2 O24 W4 68.0(7) . .
Na1 W2 O24 W4 -21.1(9) . .
O4T W4 O24 W2 145.8(7) . .
O45 W4 O24 W2 -23.5(13) . .
O410 W4 O24 W2 -111.8(7) . .
O46 W4 O24 W2 46.8(7) . .
O2S W4 O24 W2 -30.5(7) . .
K2 W4 O24 W2 -114.8(7) . .
O6T W6 O26 W2 -131.7(7) . .
O56 W6 O26 W2 33.5(12) . .
O69 W6 O26 W2 127.1(7) . .
O46 W6 O26 W2 -35.9(7) . .
O2S W6 O26 W2 40.2(7) . .
Na6 W6 O26 W2 -168.0(10) . .
Na1 W6 O26 W2 175.9(10) . .
O6T W6 O26 Na1 52.4(5) . .
O56 W6 O26 Na1 -142.5(7) . .
O69 W6 O26 Na1 -48.8(4) . .
O46 W6 O26 Na1 148.2(4) . .
O2S W6 O26 Na1 -135.8(4) . .
Na6 W6 O26 Na1 16.0(4) . .
O6T W6 O26 Na6 36.3(6) . .
O56 W6 O26 Na6 -158.5(8) . .
O69 W6 O26 Na6 -64.8(6) . .
O46 W6 O26 Na6 132.1(6) . .
O2S W6 O26 Na6 -151.8(6) . .
Na1 W6 O26 Na6 -16.0(4) . .
O2T W2 O26 W6 111.3(7) 1_655 .
O12 W2 O26 W6 -86.7(11) 2_565 .
O24 W2 O26 W6 9.3(7) . .
O23 W2 O26 W6 -152.9(7) . .
O1S W2 O26 W6 -77.4(7) . .
Na1 W2 O26 W6 -176.1(9) . .
O2T W2 O26 Na1 -72.6(4) 1_655 .
O12 W2 O26 Na1 89.4(8) 2_565 .
O24 W2 O26 Na1 -174.6(4) . .
O23 W2 O26 Na1 23.2(4) . .
O1S W2 O26 Na1 98.8(4) . .
O2T W2 O26 Na6 -56.6(6) 1_655 .
O12 W2 O26 Na6 105.4(9) 2_565 .
O24 W2 O26 Na6 -158.6(6) . .
O23 W2 O26 Na6 39.1(6) . .
O1S W2 O26 Na6 114.7(6) . .
Na1 W2 O26 Na6 15.9(4) . .
Na6 Na1 O26 W6 -71.6(15) . .
O3T Na1 O26 W6 165.0(10) 2_655 .
O5W Na1 O26 W6 -11.3(7) . .
O23 Na1 O26 W6 157.3(4) . .
O38 Na1 O26 W6 87.7(4) . .
O6W Na1 O26 W6 -121.7(5) . .
W3 Na1 O26 W6 123.4(3) . .
W2 Na1 O26 W6 177.7(6) . .
W9 Na1 O26 W6 58.3(3) . .
Na6 Na1 O26 W2 110.7(14) . .
O3T Na1 O26 W2 -12.7(12) 2_655 .
O5W Na1 O26 W2 171.0(5) . .
O23 Na1 O26 W2 -20.4(3) . .
O38 Na1 O26 W2 -90.0(3) . .
O6W Na1 O26 W2 60.6(6) . .
W3 Na1 O26 W2 -54.3(3) . .
W6 Na1 O26 W2 -177.7(6) . .
W9 Na1 O26 W2 -119.4(3) . .
O3T Na1 O26 Na6 -123(2) 2_655 .
O5W Na1 O26 Na6 60.3(15) . .
O23 Na1 O26 Na6 -131.1(15) . .
O38 Na1 O26 Na6 159.3(15) . .
O6W Na1 O26 Na6 -50.1(14) . .
W3 Na1 O26 Na6 -165.0(15) . .
W2 Na1 O26 Na6 -110.7(14) . .
W6 Na1 O26 Na6 71.6(15) . .
W9 Na1 O26 Na6 129.9(15) . .
Na1 Na6 O26 W6 113.6(14) . .
O5W Na6 O26 W6 19.1(11) . .
O6W Na6 O26 W6 -132.4(8) . .
O3T Na6 O26 W6 139.6(7) 2_655 .
O23 Na6 O26 W6 156.6(4) . .
Na3 Na6 O26 W6 -29.5(5) 1_645 .
Na5 Na6 O26 W6 -64.2(7) 1_645 .
Na1 Na6 O26 W2 -73.4(15) . .
O5W Na6 O26 W2 -167.9(9) . .
O6W Na6 O26 W2 40.6(10) . .
O3T Na6 O26 W2 -47.4(9) 2_655 .
O23 Na6 O26 W2 -30.4(4) . .
W6 Na6 O26 W2 173.0(6) . .
Na3 Na6 O26 W2 143.5(4) 1_645 .
Na5 Na6 O26 W2 108.7(6) 1_645 .
O5W Na6 O26 Na1 -94.5(17) . .
O6W Na6 O26 Na1 114.0(18) . .
O3T Na6 O26 Na1 26.0(11) 2_655 .
O23 Na6 O26 Na1 43.0(14) . .
W6 Na6 O26 Na1 -113.6(14) . .
Na3 Na6 O26 Na1 -143.1(16) 1_645 .
Na5 Na6 O26 Na1 -177.9(19) 1_645 .
O9T W9 O38 W3 138.4(7) . .
O79 W9 O38 W3 -27.9(13) . .
O69 W9 O38 W3 -120.9(7) . .
O89 W9 O38 W3 40.9(7) . .
O3S W9 O38 W3 -34.5(7) . .
Na1 W9 O38 W3 -167.6(10) . .
O9T W9 O38 Na1 -54.0(4) . .
O79 W9 O38 Na1 139.7(7) . .
O69 W9 O38 Na1 46.7(4) . .
O89 W9 O38 Na1 -151.5(4) . .
O3S W9 O38 Na1 133.1(4) . .
O3T W3 O38 W9 -116.4(7) . .
O13 W3 O38 W9 70.3(12) 2_565 .
O39 W3 O38 W9 -15.9(7) 2_565 .
O23 W3 O38 W9 145.4(8) . .
O1S W3 O38 W9 70.4(7) . .
Na1 W3 O38 W9 168.5(9) . .
O3T W3 O38 Na1 75.2(4) . .
O13 W3 O38 Na1 -98.2(8) 2_565 .
O39 W3 O38 Na1 175.6(4) 2_565 .
O23 W3 O38 Na1 -23.0(4) . .
O1S W3 O38 Na1 -98.0(3) . .
Na6 Na1 O38 W9 -31(4) . .
O3T Na1 O38 W9 120.6(4) 2_655 .
O5W Na1 O38 W9 20.0(6) . .
O23 Na1 O38 W9 -153.0(4) . .
O26 Na1 O38 W9 -86.5(4) . .
O6W Na1 O38 W9 -154.0(10) . .
W3 Na1 O38 W9 -173.0(6) . .
W2 Na1 O38 W9 -120.9(3) . .
W6 Na1 O38 W9 -56.7(3) . .
Na6 Na1 O38 W3 142(3) . .
O3T Na1 O38 W3 -66.4(4) 2_655 .
O5W Na1 O38 W3 -167.0(5) . .
O23 Na1 O38 W3 20.0(3) . .
O26 Na1 O38 W3 86.5(3) . .
O6W Na1 O38 W3 19.0(12) . .
W2 Na1 O38 W3 52.1(3) . .
W6 Na1 O38 W3 116.3(3) . .
W9 Na1 O38 W3 173.0(6) . .
O8T W8 O39 W3 148.9(7) . 2_565
O810 W8 O39 W3 -108.9(7) . 2_565
O78 W8 O39 W3 -19.5(14) 2_565 2_565
O89 W8 O39 W3 49.3(7) 2_565 2_565
O3S W8 O39 W3 -27.3(7) 2_565 2_565
Na4 W8 O39 W3 85.8(8) 2_565 2_565
K1 W8 O39 W3 -108.9(7) 2_565 2_565
O4T W4 O46 W6 179.4(4) . .
O45 W4 O46 W6 78.4(4) . .
O410 W4 O46 W6 -19.1(10) . .
O24 W4 O46 W6 -80.8(4) . .
O2S W4 O46 W6 4.3(4) . .
K2 W4 O46 W6 77.4(5) . .
O6T W6 O46 W4 -178.7(4) . .
O56 W6 O46 W4 -78.0(4) . .
O26 W6 O46 W4 79.3(4) . .
O69 W6 O46 W4 3.5(13) . .
O2S W6 O46 W4 -4.3(4) . .
Na6 W6 O46 W4 113.9(5) . .
Na1 W6 O46 W4 101.8(4) . .
O4T W4 O45 W5 -176.1(4) . .
O410 W4 O45 W5 79.8(4) . .
O46 W4 O45 W5 -76.0(4) . .
O24 W4 O45 W5 -6.8(10) . .
O2S W4 O45 W5 0.4(3) . .
K2 W4 O45 W5 103.2(4) . .
O4T W4 O45 K2 80.7(3) . .
O410 W4 O45 K2 -23.4(3) . .
O46 W4 O45 K2 -179.2(3) . .
O24 W4 O45 K2 -110.1(7) . .
O2S W4 O45 K2 -102.8(3) . .
O5T W5 O45 W4 166.9(4) . .
O7M W5 O45 W4 -89.3(4) . .
O57 W5 O45 W4 5.4(11) . .
O56 W5 O45 W4 71.8(4) . .
O2S W5 O45 W4 -0.5(3) . .
K2 W5 O45 W4 -104.2(4) . .
O5T W5 O45 K2 -88.9(3) . .
O7M W5 O45 K2 14.9(3) . .
O57 W5 O45 K2 109.6(8) . .
O56 W5 O45 K2 175.9(3) . .
O2S W5 O45 K2 103.7(3) . .
O16W K2 O45 W4 -76.5(4) . .
O7M K2 O45 W4 107.8(4) . .
O4W K2 O45 W4 -57.1(11) . .
O3W K2 O45 W4 -158.7(4) . .
O1L K2 O45 W4 137.0(3) . .
O10A K2 O45 W4 -11.5(3) . .
O410 K2 O45 W4 18.4(2) . .
C7 K2 O45 W4 157.3(3) . .
Co1 K2 O45 W4 113.2(2) . .
W10 K2 O45 W4 7.8(2) . .
O16W K2 O45 W5 164.0(4) . .
O7M K2 O45 W5 -11.8(2) . .
O4W K2 O45 W5 -176.7(10) . .
O3W K2 O45 W5 81.7(4) . .
O1L K2 O45 W5 17.5(4) . .
O10A K2 O45 W5 -131.1(3) . .
O410 K2 O45 W5 -101.2(3) . .
C7 K2 O45 W5 37.7(4) . .
Co1 K2 O45 W5 -6.4(2) . .
W10 K2 O45 W5 -111.8(3) . .
O6T W6 O56 W5 173.7(4) . .
O26 W6 O56 W5 8.4(9) . .
O69 W6 O56 W5 -85.0(4) . .
O46 W6 O56 W5 77.7(4) . .
O2S W6 O56 W5 1.5(3) . .
Na6 W6 O56 W5 -130.8(10) . .
Na1 W6 O56 W5 -101.9(7) . .
O5T W5 O56 W6 -171.9(4) . .
O7M W5 O56 W6 0.2(11) . .
O57 W5 O56 W6 86.6(4) . .
O45 W5 O56 W6 -75.8(4) . .
O2S W5 O56 W6 -1.5(3) . .
K2 W5 O56 W6 -71.1(5) . .
O6T W6 O69 W9 -134.8(9) . .
O56 W6 O69 W9 123.6(9) . .
O26 W6 O69 W9 -32.1(9) . .
O46 W6 O69 W9 42.9(16) . .
O2S W6 O69 W9 50.5(9) . .
Na6 W6 O69 W9 -73.5(9) . .
Na1 W6 O69 W9 -64.0(8) . .
O9T W9 O69 W6 136.3(9) . .
O79 W9 O69 W6 -122.9(9) . .
O38 W9 O69 W6 33.7(9) . .
O89 W9 O69 W6 -40.2(15) . .
O3S W9 O69 W6 -49.9(9) . .
Na1 W9 O69 W6 63.9(8) . .
O5T W5 O57 W7 127.7(6) . .
O7M W5 O57 W7 23.1(7) . .
O45 W5 O57 W7 -71.1(11) . .
O56 W5 O57 W7 -137.3(7) . .
O2S W5 O57 W7 -65.4(6) . .
K2 W5 O57 W7 22.4(8) . .
O7T W7 O57 W5 -129.1(6) . .
O5M W7 O57 W5 -25.1(7) . .
O78 W7 O57 W5 70.5(11) . .
O79 W7 O57 W5 137.8(7) . .
O3S W7 O57 W5 65.6(6) . .
K1 W7 O57 W5 -18.3(8) . .
O9T W9 O79 W7 -172.4(4) . .
O38 W9 O79 W7 -6.0(10) . .
O69 W9 O79 W7 86.6(4) . .
O89 W9 O79 W7 -74.6(4) . .
O3S W9 O79 W7 0.9(3) . .
Na1 W9 O79 W7 101.3(6) . .
O7T W7 O79 W9 170.8(4) . .
O5M W7 O79 W9 -17.7(12) . .
O57 W7 O79 W9 -88.2(4) . .
O78 W7 O79 W9 72.8(4) . .
O3S W7 O79 W9 -0.9(3) . .
K1 W7 O79 W9 59.4(5) . .
O7T W7 O78 W8 -164.3(4) . 2_565
O5M W7 O78 W8 91.3(4) . 2_565
O57 W7 O78 W8 -3.8(10) . 2_565
O79 W7 O78 W8 -70.4(4) . 2_565
O3S W7 O78 W8 1.3(3) . 2_565
K1 W7 O78 W8 99.7(4) . 2_565
O7T W7 O78 K1 95.9(3) . .
O5M W7 O78 K1 -8.4(3) . .
O57 W7 O78 K1 -103.5(8) . .
O79 W7 O78 K1 -170.2(2) . .
O3S W7 O78 K1 -98.5(2) . .
O2T K1 O78 W8 113.0(3) . 2_565
O5M K1 O78 W8 -111.7(3) . 2_565
O810 K1 O78 W8 -13.9(2) 2_565 2_565
O10B K1 O78 W8 26.2(3) 2_565 2_565
O2W K1 O78 W8 81.9(4) . 2_565
O1 K1 O78 W8 -147.5(3) . 2_565
O1T K1 O78 W8 -86.4(3) . 2_565
O101 K1 O78 W8 -29.9(3) 2_565 2_565
Co10 K1 O78 W8 0.0(2) 2_565 2_565
W10 K1 O78 W8 0.0(2) 2_565 2_565
Co1 K1 O78 W8 -115.6(2) . 2_565
O2T K1 O78 W7 -128.5(3) . .
O5M K1 O78 W7 6.8(2) . .
O810 K1 O78 W7 104.7(3) 2_565 .
O10B K1 O78 W7 144.8(3) 2_565 .
O2W K1 O78 W7 -159.59(19) . .
O1 K1 O78 W7 -28.9(3) . .
O1T K1 O78 W7 32.1(3) . .
O101 K1 O78 W7 88.6(3) 2_565 .
Co10 K1 O78 W7 118.5(2) 2_565 .
W10 K1 O78 W7 118.5(2) 2_565 .
Co1 K1 O78 W7 2.9(2) . .
O9T W9 O89 W8 179.2(4) . 2_565
O79 W9 O89 W8 79.4(4) . 2_565
O38 W9 O89 W8 -78.8(4) . 2_565
O69 W9 O89 W8 -4.2(12) . 2_565
O3S W9 O89 W8 5.8(4) . 2_565
Na1 W9 O89 W8 -98.6(4) . 2_565
O9T W9 O89 Na4 -30.7(10) . .
O79 W9 O89 Na4 -130.5(9) . .
O38 W9 O89 Na4 71.2(9) . .
O69 W9 O89 Na4 145.9(11) . .
O3S W9 O89 Na4 155.9(10) . .
Na1 W9 O89 Na4 51.4(10) . .
O9W Na4 O89 W8 134.6(9) . 2_565
O8T Na4 O89 W8 -55.3(14) 1_545 2_565
O10W Na4 O89 W8 -140.3(6) . 2_565
O6W Na4 O89 W8 46.1(15) 2_655 2_565
Na2 Na4 O89 W8 177.7(4) . 2_565
O9W Na4 O89 W9 -16.3(15) . .
O8T Na4 O89 W9 153.8(9) 1_545 .
O10W Na4 O89 W9 68.8(10) . .
O6W Na4 O89 W9 -104.9(13) 2_655 .
Na2 Na4 O89 W9 26.8(10) . .
W8 Na4 O89 W9 -150.9(10) 2_565 .
O10B W10 O101 W1 -132(19) . 2_565
O10A W10 O101 W1 5E1(2) . 2_565
O410 W10 O101 W1 13E1(2) . 2_565
O810 W10 O101 W1 -39(19) . 2_565
O110 W10 O101 W1 47(19) . 2_565
K1 W10 O101 W1 -9E1(2) 2_565 2_565
K2 W10 O101 W1 100(19) . 2_565
O10B W10 O101 K1 -43.0(3) . 2_565
O10A W10 O101 K1 133.8(14) . 2_565
O410 W10 O101 K1 -139.9(2) . 2_565
O810 W10 O101 K1 50.1(2) . 2_565
O110 W10 O101 K1 135.3(2) . 2_565
K2 W10 O101 K1 -171.58(8) . 2_565
O1T W1 O110 W10 -93(5) . .
O101 W1 O110 W10 161(5) 2_565 .
O13 W1 O110 W10 3(5) . .
O12 W1 O110 W10 58(5) . .
O1S W1 O110 W10 75(5) 2_565 .
K1 W1 O110 W10 -147(5) . .
O10B W10 O110 W1 -153(4) . .
O10A W10 O110 W1 18(5) . .
O410 W10 O110 W1 112(5) . .
O810 W10 O110 W1 -79(5) . .
O101 W10 O110 W1 -162(5) . .
K1 W10 O110 W1 -118(5) 2_565 .
K2 W10 O110 W1 63(5) . .
O8T W8 O810 W10 39.9(5) . .
O78 W8 O810 W10 140.5(5) 2_565 .
O89 W8 O810 W10 -127.4(7) 2_565 .
O39 W8 O810 W10 -60.3(5) . .
O3S W8 O810 W10 -145.7(5) 2_565 .
Na4 W8 O810 W10 -22.9(14) 2_565 .
K1 W8 O810 W10 119.7(6) 2_565 .
O8T W8 O810 K1 -79.7(4) . 2_565
O78 W8 O810 K1 20.8(3) 2_565 2_565
O89 W8 O810 K1 112.9(7) 2_565 2_565
O39 W8 O810 K1 -180.0(3) . 2_565
O3S W8 O810 K1 94.6(3) 2_565 2_565
Na4 W8 O810 K1 -142.6(11) 2_565 2_565
O10B W10 O810 W8 -92.7(5) . .
O10A W10 O810 W8 9.8(5) . .
O410 W10 O810 W8 138.9(8) . .
O101 W10 O810 W8 176.5(5) . .
O110 W10 O810 W8 98.3(5) . .
K1 W10 O810 W8 -126.5(5) 2_565 .
K2 W10 O810 W8 44.7(6) . .
O10B W10 O810 K1 33.8(3) . 2_565
O10A W10 O810 K1 136.3(3) . 2_565
O410 W10 O810 K1 -94.6(10) . 2_565
O101 W10 O810 K1 -57.0(2) . 2_565
O110 W10 O810 K1 -135.2(3) . 2_565
K2 W10 O810 K1 171.24(9) . 2_565
O4T W4 O410 W10 41.2(6) . .
O45 W4 O410 W10 143.4(5) . .
O46 W4 O410 W10 -120.1(7) . .
O24 W4 O410 W10 -58.9(5) . .
O2S W4 O410 W10 -143.2(6) . .
K2 W4 O410 W10 118.1(6) . .
O4T W4 O410 K2 -77.0(3) . .
O45 W4 O410 K2 25.3(3) . .
O46 W4 O410 K2 121.8(7) . .
O24 W4 O410 K2 -177.0(3) . .
O2S W4 O410 K2 98.7(3) . .
O10B W10 O410 W4 3.5(6) . .
O10A W10 O410 W4 -99.2(6) . .
O810 W10 O410 W4 131.5(8) . .
O101 W10 O410 W4 94.1(5) . .
O110 W10 O410 W4 172.0(6) . .
K1 W10 O410 W4 49.7(6) 2_565 .
K2 W10 O410 W4 -120.0(6) . .
O10B W10 O410 K2 123.5(3) . .
O10A W10 O410 K2 20.8(3) . .
O810 W10 O410 K2 -108.5(9) . .
O101 W10 O410 K2 -145.9(3) . .
O110 W10 O410 K2 -68.0(2) . .
K1 W10 O410 K2 169.69(9) 2_565 .
O16W K2 O410 W4 61.5(4) . .
O7M K2 O410 W4 -78.3(3) . .
O4W K2 O410 W4 138.5(4) . .
O3W K2 O410 W4 -15.3(5) . .
O1L K2 O410 W4 -111.6(3) . .
O10A K2 O410 W4 125.5(3) . .
O45 K2 O410 W4 -18.7(2) . .
C7 K2 O410 W4 -90.7(4) . .
Co1 K2 O410 W4 -103.8(2) . .
W10 K2 O410 W4 140.5(4) . .
O16W K2 O410 W10 -79.0(4) . .
O7M K2 O410 W10 141.2(3) . .
O4W K2 O410 W10 -2.0(5) . .
O3W K2 O410 W10 -155.8(4) . .
O1L K2 O410 W10 107.9(3) . .
O10A K2 O410 W10 -15.0(2) . .
O45 K2 O410 W10 -159.2(3) . .
C7 K2 O410 W10 128.8(4) . .
Co1 K2 O410 W10 115.7(2) . .
O2T K1 O2W K1 15E1(6) . 2_465
O5M K1 O2W K1 3E1(6) . 2_465
O810 K1 O2W K1 -11E1(6) 2_565 2_465
O10B K1 O2W K1 -12E1(6) 2_565 2_465
O1 K1 O2W K1 5E1(6) . 2_465
O1T K1 O2W K1 -1E1(6) . 2_465
O101 K1 O2W K1 -6E1(6) 2_565 2_465
O78 K1 O2W K1 -18E1(6) . 2_465
Co10 K1 O2W K1 -10E1(6) 2_565 2_465
W10 K1 O2W K1 -10E1(6) 2_565 2_465
Co1 K1 O2W K1 2E1(6) . 2_465
O12W Na5 O4W K2 -153.6(6) . .
O15W Na5 O4W K2 114.9(6) . .
O14W Na5 O4W K2 67(4) . .
O13W Na5 O4W K2 -70.5(5) . .
O16W Na5 O4W K2 20.4(5) . .
Na3 Na5 O4W K2 -115.5(4) . .
Na6 Na5 O4W K2 -164.0(7) 1_465 .
O16W K2 O4W Na5 -19.9(5) . .
O7M K2 O4W Na5 162.6(4) . .
O3W K2 O4W Na5 54.0(6) . .
O1L K2 O4W Na5 127.4(5) . .
O10A K2 O4W Na5 -91.0(5) . .
O410 K2 O4W Na5 -103.1(5) . .
O45 K2 O4W Na5 -39.5(14) . .
C7 K2 O4W Na5 107.4(5) . .
Co1 K2 O4W Na5 151.1(4) . .
W10 K2 O4W Na5 -104.2(5) . .
O6W Na6 O5W Na1 -148(3) . .
O3T Na6 O5W Na1 -62.0(15) 2_655 .
O26 Na6 O5W Na1 74.7(16) . .
O23 Na6 O5W Na1 13.9(10) . .
W6 Na6 O5W Na1 84.1(15) . .
Na3 Na6 O5W Na1 143.0(15) 1_645 .
Na5 Na6 O5W Na1 -158.9(16) 1_645 .
O3T Na1 O5W Na6 100.3(16) 2_655 .
O23 Na1 O5W Na6 -130(3) . .
O38 Na1 O5W Na6 -157.8(17) . .
O26 Na1 O5W Na6 -81.4(16) . .
O6W Na1 O5W Na6 18.8(16) . .
W3 Na1 O5W Na6 -168.5(18) . .
W2 Na1 O5W Na6 -73.4(17) . .
W6 Na1 O5W Na6 -86.8(16) . .
W9 Na1 O5W Na6 -148.3(16) . .
Na1 Na6 O6W Na4 -26(2) . 2_655
O5W Na6 O6W Na4 119.0(17) . 2_655
O3T Na6 O6W Na4 26.7(13) 2_655 2_655
O26 Na6 O6W Na4 -100.6(13) . 2_655
O23 Na6 O6W Na4 -49.9(12) . 2_655
W6 Na6 O6W Na4 -125.3(12) . 2_655
Na3 Na6 O6W Na4 169.5(11) 1_645 2_655
Na5 Na6 O6W Na4 129.8(13) 1_645 2_655
O5W Na6 O6W Na1 145(3) . .
O3T Na6 O6W Na1 52.9(16) 2_655 .
O26 Na6 O6W Na1 -74.4(17) . .
O23 Na6 O6W Na1 -23.7(16) . .
W6 Na6 O6W Na1 -99.1(19) . .
Na3 Na6 O6W Na1 -164(2) 1_645 .
Na5 Na6 O6W Na1 156.0(18) 1_645 .
O3T Na1 O6W Na6 -116.6(18) 2_655 .
O5W Na1 O6W Na6 -21.7(17) . .
O23 Na1 O6W Na6 151.3(19) . .
O38 Na1 O6W Na6 152(2) . .
O26 Na1 O6W Na6 90.0(18) . .
W3 Na1 O6W Na6 163.8(19) . .
W2 Na1 O6W Na6 119.3(18) . .
W6 Na1 O6W Na6 64.8(18) . .
W9 Na1 O6W Na6 90(3) . .
Na6 Na1 O6W Na4 158(2) . 2_655
O3T Na1 O6W Na4 41.0(9) 2_655 2_655
O5W Na1 O6W Na4 135.9(10) . 2_655
O23 Na1 O6W Na4 -51.1(9) . 2_655
O38 Na1 O6W Na4 -50.2(15) . 2_655
O26 Na1 O6W Na4 -112.4(9) . 2_655
W3 Na1 O6W Na4 -38.6(11) . 2_655
W2 Na1 O6W Na4 -83.1(9) . 2_655
W6 Na1 O6W Na4 -137.6(9) . 2_655
W9 Na1 O6W Na4 -112(2) . 2_655
O8T Na4 O9W Na2 -79(3) 1_545 .
O89 Na4 O9W Na2 82.9(10) . .
O10W Na4 O9W Na2 -5.1(9) . .
O6W Na4 O9W Na2 -151.1(7) 2_655 .
W8 Na4 O9W Na2 105.5(10) 2_565 .
O10W Na2 O9W Na4 5.7(10) . .
O7W Na2 O9W Na4 -171.3(10) . .
O8W Na2 O9W Na4 98.6(10) . .
O9T Na2 O9W Na4 -81.3(10) . .
N4 Na2 O9W Na4 -81.5(18) 2_556 .
O7W Na2 O10W Na4 19(5) . .
O9W Na2 O10W Na4 -4.3(8) . .
O8W Na2 O10W Na4 -97.8(8) . .
O9T Na2 O10W Na4 72.5(8) . .
N4 Na2 O10W Na4 160.0(8) 2_556 .
O9W Na4 O10W Na2 5.3(10) . .
O8T Na4 O10W Na2 155.2(9) 1_545 .
O89 Na4 O10W Na2 -91.2(8) . .
O6W Na4 O10W Na2 80(2) 2_655 .
W8 Na4 O10W Na2 -110.5(8) 2_565 .
O6T Na3 O11W Na3 -68.5(6) 1_465 2_476
O12W Na3 O11W Na3 -134.0(14) . 2_476
O6T Na3 O11W Na3 58.2(6) 2_566 2_476
O13W Na3 O11W Na3 150.6(10) . 2_476
O11W Na3 O11W Na3 0.0000(10) 2_476 2_476
Na5 Na3 O11W Na3 179.8(11) . 2_476
Na6 Na3 O11W Na3 -123.3(8) 1_465 2_476
Na3 Na3 O12W Na5 169.8(13) 2_476 .
O6T Na3 O12W Na5 -146.3(7) 1_465 .
O6T Na3 O12W Na5 77.6(12) 2_566 .
O11W Na3 O12W Na5 -83.2(11) . .
O13W Na3 O12W Na5 -5.5(6) . .
O11W Na3 O12W Na5 130.8(7) 2_476 .
Na6 Na3 O12W Na5 -97.4(7) 1_465 .
O4W Na5 O12W Na3 87.4(8) . .
O15W Na5 O12W Na3 168.8(8) . .
O14W Na5 O12W Na3 -98.7(8) . .
O13W Na5 O12W Na3 6.0(7) . .
O16W Na5 O12W Na3 -63(3) . .
K2 Na5 O12W Na3 56.0(11) . .
Na6 Na5 O12W Na3 98.4(7) 1_465 .
O4W Na5 O13W Na3 -106.8(6) . .
O12W Na5 O13W Na3 -5.0(6) . .
O15W Na5 O13W Na3 -89(2) . .
O14W Na5 O13W Na3 79.7(6) . .
O16W Na5 O13W Na3 163.4(5) . .
K2 Na5 O13W Na3 -154.3(5) . .
Na6 Na5 O13W Na3 -53.9(5) 1_465 .
Na3 Na3 O13W Na5 -169.2(15) 2_476 .
O6T Na3 O13W Na5 74.5(10) 1_465 .
O12W Na3 O13W Na5 5.2(6) . .
O6T Na3 O13W Na5 -135.0(5) 2_566 .
O11W Na3 O13W Na5 140.6(6) . .
O11W Na3 O13W Na5 -72.1(11) 2_476 .
Na6 Na3 O13W Na5 54.4(5) 1_465 .
O4W Na5 O16W K2 -20.9(5) . .
O12W Na5 O16W K2 130(3) . .
O15W Na5 O16W K2 -101.7(6) . .
O14W Na5 O16W K2 166.0(6) . .
O13W Na5 O16W K2 61.8(5) . .
Na3 Na5 O16W K2 79.1(7) . .
Na6 Na5 O16W K2 -26.6(9) 1_465 .
O7M K2 O16W Na5 -164.4(4) . .
O4W K2 O16W Na5 17.7(5) . .
O3W K2 O16W Na5 -97.9(5) . .
O1L K2 O16W Na5 -54.3(7) . .
O10A K2 O16W Na5 82.3(4) . .
O410 K2 O16W Na5 135.7(4) . .
O45 K2 O16W Na5 -169.3(4) . .
C7 K2 O16W Na5 -67.4(6) . .
Co1 K2 O16W Na5 -128.1(10) . .
W10 K2 O16W Na5 105.1(4) . .
